data_4323763
loop_
_publ_author_name
'William Clegg'
'Fiona J. Craig'
'Kenneth W. Henderson'
'Alan R. Kennedy'
'Robert E. Mulvey'
'Paul A. O'Neil'
'David Reed'

_publ_section_title
;
 Solid State Structures and Dynamic Solution Equilibria of
 Bis(dibenzylamido)magnesium Complexes: Aggregation Dependence on
 Stoichiometry and Denticity of Donor Solvent
;
_journal_name_full 'Inorganic Chemistry'
_journal_page_first 6238
_journal_page_last 6246
_journal_paper_doi 10.1021/ic970912a
_journal_volume 36
_journal_year 1997
_chemical_formula_sum 'C71.5 H98 Mg2 N10 O2 P2'
_chemical_formula_weight 1240.16
_chemical_name_systematic
;
 ?
;
_space_group_IT_number 14
_symmetry_cell_setting monoclinic
_symmetry_space_group_name_Hall '-P 2ybc'
_symmetry_space_group_name_H-M 'P 1 21/c 1'
_atom_sites_solution_hydrogens geom
_atom_sites_solution_primary direct
_atom_sites_solution_secondary difmap
_audit_creation_method SHELXL
_cell_angle_alpha 90.00
_cell_angle_beta 91.588(2)
_cell_angle_gamma 90.00
_cell_formula_units_Z 12
_cell_length_a 14.7440(6)
_cell_length_b 21.4484(8)
_cell_length_c 66.996(3)
_cell_measurement_reflns_used 61125
_cell_measurement_temperature 160(2)
_cell_measurement_theta_max 23.98
_cell_measurement_theta_min 1.81
_cell_volume 21178.4(15)
_computing_cell_refinement 'local programs'
_computing_data_collection 'Siemens SMART'
_computing_data_reduction 'Siemens SAINT'
_computing_molecular_graphics 'Siemens SHELXTL'
_computing_publication_material 'SHELXTL and local programs'
_computing_structure_refinement 'Siemens SHELXTL'
_computing_structure_solution 'Siemens SHELXTL'
_diffrn_ambient_temperature 160(2)
_diffrn_measurement_device 'Siemens SMART CCD diffractometer'
_diffrn_measurement_method '\w rotation with narrow frames'
_diffrn_radiation_monochromator graphite
_diffrn_radiation_source 'fine-focus sealed tube'
_diffrn_radiation_type MoK\a
_diffrn_radiation_wavelength 0.71073
_diffrn_reflns_av_R_equivalents 0.0375
_diffrn_reflns_av_sigmaI/netI 0.0434
_diffrn_reflns_limit_h_max 15
_diffrn_reflns_limit_h_min -16
_diffrn_reflns_limit_k_max 23
_diffrn_reflns_limit_k_min -22
_diffrn_reflns_limit_l_max 75
_diffrn_reflns_limit_l_min -75
_diffrn_reflns_number 88160
_diffrn_reflns_theta_max 23.99
_diffrn_reflns_theta_min 1.13
_diffrn_standards_decay_% 0
_diffrn_standards_number 0
_exptl_absorpt_coefficient_mu 0.130
_exptl_absorpt_correction_type none
_exptl_crystal_colour colourless
_exptl_crystal_density_diffrn 1.167
_exptl_crystal_description 'thick plate'
_exptl_crystal_F_000 8004
_exptl_crystal_size_max 0.64
_exptl_crystal_size_mid 0.45
_exptl_crystal_size_min 0.28
_refine_diff_density_max 0.727
_refine_diff_density_min -0.481
_refine_diff_density_rms 0.055
_refine_ls_extinction_coef 0.00035(3)
_refine_ls_extinction_expression Fc^*^=kFc[1+0.001xFc^2^\l^3^/sin(2\q)]^-1/4^
_refine_ls_extinction_method SHELXL
_refine_ls_goodness_of_fit_all 1.102
_refine_ls_goodness_of_fit_obs 1.162
_refine_ls_matrix_type fullcycle
_refine_ls_number_parameters 2381
_refine_ls_number_reflns 29456
_refine_ls_number_restraints 153
_refine_ls_restrained_S_all 1.105
_refine_ls_restrained_S_obs 1.164
_refine_ls_R_factor_all 0.0845
_refine_ls_R_factor_obs 0.0647
_refine_ls_shift/esd_max 0.012
_refine_ls_shift/esd_mean 0.002
_refine_ls_structure_factor_coef Fsqd
_refine_ls_weighting_details 'w=1/[\s^2^(Fo^2^)+(0.0465P)^2^+33.3881P] where P=(Fo^2^+2Fc^2^)/3'
_refine_ls_weighting_scheme calc
_refine_ls_wR_factor_all 0.1533
_refine_ls_wR_factor_obs 0.1429
_reflns_number_observed 23485
_reflns_number_total 29456
_reflns_observed_criterion >2sigma(I)
_cod_data_source_file ic970912a_3.cif
_cod_data_source_block compound_4
_cod_depositor_comments
;
The following automatic conversions were performed:

'_refine_ls_weighting_scheme' value 'calc
w=1/[\s^2^(Fo^2^)+(0.0465P)^2^+33.3881P] where P=(Fo^2^+2Fc^2^)/3'
was changed to 'calc'. New tag '_refine_ls_weighting_details' was
created. The value of the new tag was set to
'w=1/[\s^2^(Fo^2^)+(0.0465P)^2^+33.3881P] where P=(Fo^2^+2Fc^2^)/3'.

Automatic conversion script
Id: cif_fix_values 3143 2015-03-26 13:38:13Z robertas 
;
_cod_original_formula_sum 'C71.50 H98 Mg2 N10 O2 P2'
_cod_database_code 4323763

loop_
_symmetry_equiv_pos_as_xyz
'x, y, z'
'-x, y+1/2, -z+1/2'
'-x, -y, -z'
'x, -y-1/2, z-1/2'

loop_
_atom_site_aniso_label
_atom_site_aniso_U_11
_atom_site_aniso_U_22
_atom_site_aniso_U_33
_atom_site_aniso_U_23
_atom_site_aniso_U_13
_atom_site_aniso_U_12
Mg11 0.0234(6) 0.0277(6) 0.0302(6) -0.0005(5) 0.0001(5) 0.0023(5)
Mg12 0.0234(6) 0.0241(6) 0.0308(6) 0.0018(5) 0.0008(5) 0.0003(5)
P101 0.0255(5) 0.0401(6) 0.0343(5) -0.0009(4) 0.0013(4) -0.0045(4)
P102 0.0242(5) 0.0305(5) 0.0391(5) 0.0056(4) 0.0022(4) -0.0004(4)
O101 0.0273(13) 0.0432(15) 0.0338(13) 0.0001(12) 0.0029(11) -0.0027(11)
O102 0.0269(13) 0.0325(13) 0.0439(15) 0.0064(11) 0.0032(11) -0.0028(11)
N101 0.0263(15) 0.0252(15) 0.0305(15) 0.0007(12) 0.0022(12) -0.0005(12)
N102 0.0254(15) 0.0227(15) 0.0326(16) -0.0008(12) 0.0023(13) -0.0026(12)
N103 0.0281(16) 0.0383(17) 0.0352(17) 0.0020(14) -0.0035(13) 0.0021(14)
N104 0.0263(16) 0.0320(16) 0.0371(17) 0.0079(14) -0.0028(13) -0.0009(13)
N105 0.0252(16) 0.0398(18) 0.0421(18) -0.0067(15) 0.0007(14) -0.0030(14)
N106 0.0402(19) 0.051(2) 0.0349(18) -0.0055(15) 0.0077(15) -0.0120(16)
N107 0.0293(17) 0.052(2) 0.0427(19) 0.0080(16) -0.0060(14) -0.0073(15)
N108 0.0308(17) 0.0455(19) 0.0448(19) 0.0086(16) -0.0023(15) 0.0014(15)
N109 0.0289(17) 0.0330(17) 0.054(2) 0.0116(15) 0.0080(15) 0.0037(14)
N110 0.0405(19) 0.0384(18) 0.049(2) 0.0000(16) 0.0050(16) -0.0078(15)
C101 0.0297(19) 0.0291(19) 0.0315(19) 0.0027(16) 0.0004(16) 0.0005(15)
C102 0.046(2) 0.0276(19) 0.0210(17) 0.0042(15) 0.0067(16) 0.0015(17)
C103 0.049(3) 0.031(2) 0.039(2) 0.0017(17) 0.0093(19) 0.0098(18)
C104 0.062(3) 0.045(3) 0.053(3) 0.006(2) 0.023(2) 0.019(2)
C105 0.098(4) 0.036(3) 0.060(3) 0.004(2) 0.044(3) 0.021(3)
C106 0.109(4) 0.030(2) 0.040(2) -0.0075(19) 0.027(3) -0.006(3)
C107 0.066(3) 0.033(2) 0.029(2) 0.0024(17) 0.0124(19) -0.007(2)
C108 0.0299(19) 0.0302(19) 0.0322(19) 0.0032(16) 0.0047(16) 0.0000(16)
C109 0.031(2) 0.0280(19) 0.0286(19) 0.0070(15) 0.0031(16) 0.0006(15)
C110 0.045(2) 0.048(2) 0.0254(19) 0.0008(18) 0.0051(17) 0.0053(19)
C111 0.073(3) 0.046(2) 0.028(2) -0.0083(19) 0.004(2) 0.004(2)
C112 0.071(3) 0.041(2) 0.030(2) 0.0030(19) -0.007(2) -0.017(2)
C113 0.039(2) 0.050(3) 0.046(2) 0.005(2) -0.0076(19) -0.009(2)
C114 0.038(2) 0.032(2) 0.043(2) -0.0019(18) -0.0011(18) 0.0008(17)
C115 0.0291(19) 0.0282(19) 0.034(2) 0.0050(16) 0.0017(16) -0.0003(15)
C116 0.0267(19) 0.0281(19) 0.0326(19) 0.0006(16) 0.0079(16) -0.0056(15)
C117 0.029(2) 0.035(2) 0.044(2) -0.0054(18) 0.0019(18) -0.0004(17)
C118 0.033(2) 0.048(2) 0.038(2) -0.0006(19) -0.0037(18) -0.0036(18)
C119 0.041(2) 0.054(3) 0.046(2) -0.012(2) 0.001(2) -0.013(2)
C120 0.051(3) 0.032(2) 0.053(3) -0.010(2) 0.006(2) -0.0098(19)
C121 0.038(2) 0.031(2) 0.046(2) 0.0038(18) 0.0027(18) -0.0038(17)
C122 0.0285(19) 0.0278(19) 0.0317(19) 0.0009(15) 0.0017(15) -0.0030(15)
C123 0.032(2) 0.0296(19) 0.040(2) -0.0059(17) 0.0117(17) -0.0111(16)
C124 0.070(3) 0.039(2) 0.039(2) -0.0044(19) 0.014(2) -0.010(2)
C125 0.103(4) 0.048(3) 0.054(3) -0.020(2) 0.038(3) -0.006(3)
C126 0.077(4) 0.049(3) 0.082(4) -0.020(3) 0.026(3) 0.010(3)
C127 0.051(3) 0.051(3) 0.082(4) -0.020(3) 0.000(2) 0.016(2)
C128 0.034(2) 0.042(2) 0.057(3) -0.016(2) 0.001(2) 0.0056(19)
C129 0.034(2) 0.040(2) 0.037(2) 0.0018(17) -0.0049(17) 0.0035(17)
C130 0.0238(19) 0.038(2) 0.048(2) -0.0029(19) -0.0044(17) -0.0005(16)
C131 0.047(3) 0.065(3) 0.057(3) -0.015(2) -0.006(2) 0.014(2)
C132 0.048(3) 0.079(4) 0.088(4) -0.038(3) -0.004(3) 0.014(3)
C133 0.032(3) 0.042(3) 0.150(6) -0.022(3) 0.006(3) 0.004(2)
C134 0.046(3) 0.051(3) 0.116(5) 0.029(3) 0.002(3) 0.013(2)
C135 0.039(2) 0.053(3) 0.061(3) 0.017(2) -0.001(2) 0.004(2)
C136 0.029(2) 0.046(2) 0.035(2) 0.0031(18) -0.0003(16) 0.0045(17)
C137 0.022(2) 0.070(3) 0.032(2) 0.007(2) -0.0027(16) 0.0086(19)
C138 0.033(2) 0.095(4) 0.045(3) 0.028(3) -0.011(2) -0.015(2)
C139 0.033(3) 0.188(7) 0.053(3) 0.049(4) -0.007(3) -0.018(4)
C140 0.038(3) 0.245(10) 0.038(3) 0.023(5) 0.004(2) 0.037(5)
C141 0.057(3) 0.163(6) 0.042(3) -0.013(4) -0.003(3) 0.062(4)
C142 0.045(3) 0.090(4) 0.040(2) 0.003(2) -0.001(2) 0.034(2)
C143 0.032(2) 0.030(2) 0.037(2) 0.0027(16) -0.0032(16) 0.0024(16)
C144 0.0200(18) 0.032(2) 0.036(2) 0.0061(17) -0.0034(15) 0.0004(15)
C145 0.030(2) 0.040(2) 0.045(2) 0.0043(19) 0.0002(18) 0.0040(17)
C146 0.039(2) 0.057(3) 0.046(2) -0.007(2) 0.0104(19) 0.011(2)
C147 0.041(2) 0.074(3) 0.039(2) 0.008(2) 0.0125(19) 0.006(2)
C148 0.037(2) 0.054(3) 0.052(3) 0.020(2) 0.010(2) 0.000(2)
C149 0.028(2) 0.037(2) 0.046(2) 0.0036(18) 0.0022(17) -0.0019(17)
C150 0.030(2) 0.032(2) 0.039(2) 0.0033(17) -0.0028(17) 0.0009(16)
C151 0.0233(18) 0.035(2) 0.035(2) 0.0025(17) 0.0001(16) -0.0006(15)
C152 0.042(2) 0.051(2) 0.043(2) 0.007(2) -0.0026(19) 0.008(2)
C153 0.054(3) 0.061(3) 0.065(3) 0.018(3) -0.014(2) 0.016(2)
C154 0.035(2) 0.047(3) 0.096(4) -0.002(3) -0.006(3) 0.009(2)
C155 0.056(3) 0.073(3) 0.071(3) -0.033(3) 0.012(3) 0.015(3)
C156 0.047(3) 0.076(3) 0.042(2) -0.010(2) -0.005(2) 0.019(2)
C157 0.038(2) 0.055(3) 0.047(2) -0.007(2) -0.0061(19) -0.004(2)
C158 0.032(2) 0.070(3) 0.056(3) -0.010(2) 0.008(2) -0.007(2)
C159 0.040(2) 0.054(3) 0.059(3) -0.017(2) 0.005(2) -0.002(2)
C160 0.111(4) 0.080(4) 0.047(3) -0.012(3) 0.016(3) -0.039(3)
C161 0.041(3) 0.086(4) 0.074(3) 0.035(3) -0.014(2) -0.008(2)
C162 0.060(3) 0.043(2) 0.053(3) -0.006(2) 0.000(2) 0.006(2)
C163 0.041(2) 0.087(3) 0.052(3) 0.033(3) 0.008(2) 0.018(2)
C164 0.063(3) 0.062(3) 0.040(2) -0.001(2) -0.004(2) -0.019(2)
C165 0.046(3) 0.049(3) 0.258(9) 0.050(4) 0.041(4) 0.011(2)
C166 0.041(2) 0.051(3) 0.071(3) 0.018(2) 0.019(2) 0.010(2)
C167 0.061(3) 0.070(3) 0.056(3) -0.008(2) -0.006(2) -0.022(3)
C168 0.065(3) 0.038(2) 0.091(4) 0.001(2) 0.025(3) -0.013(2)
Mg21 0.0218(6) 0.0238(6) 0.0324(6) -0.0014(5) 0.0001(5) 0.0008(5)
Mg22 0.0229(6) 0.0247(6) 0.0291(6) 0.0009(5) 0.0006(5) 0.0013(5)
P201 0.0303(5) 0.0307(5) 0.0445(6) -0.0033(4) 0.0102(4) -0.0040(4)
P202 0.0250(5) 0.0377(5) 0.0409(5) 0.0112(5) 0.0011(4) -0.0012(4)
O201 0.0302(13) 0.0333(13) 0.0405(14) -0.0004(11) 0.0085(11) -0.0023(11)
O202 0.0281(13) 0.0364(14) 0.0384(14) 0.0076(11) 0.0033(11) -0.0019(11)
N201 0.0259(15) 0.0243(15) 0.0335(16) -0.0005(13) -0.0015(13) -0.0001(12)
N202 0.0240(15) 0.0227(15) 0.0317(15) -0.0001(12) -0.0002(12) -0.0014(12)
N203 0.0240(16) 0.0290(16) 0.0427(18) 0.0037(14) -0.0044(13) 0.0010(13)
N204 0.0236(15) 0.0297(16) 0.0357(16) 0.0055(13) -0.0002(13) 0.0001(12)
N205 0.053(2) 0.081(3) 0.067(3) -0.013(2) 0.010(2) -0.025(2)
N206 0.054(2) 0.038(2) 0.086(3) -0.0010(19) 0.041(2) -0.0043(17)
N207 0.041(2) 0.045(2) 0.108(3) 0.024(2) 0.014(2) -0.0023(17)
N208 0.0270(17) 0.055(2) 0.061(2) 0.0282(18) 0.0017(16) -0.0049(15)
N209 0.0323(17) 0.0466(19) 0.0441(19) 0.0042(16) 0.0079(15) 0.0008(15)
N210 0.0275(17) 0.0426(19) 0.056(2) 0.0067(16) -0.0034(15) -0.0026(14)
C201 0.0270(19) 0.0299(19) 0.042(2) 0.0033(17) -0.0007(16) -0.0015(15)
C202 0.0277(19) 0.0292(19) 0.0323(19) -0.0006(16) 0.0019(16) -0.0041(15)
C203 0.034(2) 0.048(2) 0.043(2) -0.0148(19) -0.0070(18) 0.0066(19)
C204 0.044(2) 0.056(3) 0.049(3) -0.015(2) -0.010(2) 0.018(2)
C205 0.051(3) 0.045(2) 0.053(3) -0.007(2) 0.008(2) 0.011(2)
C206 0.062(3) 0.052(3) 0.029(2) -0.0004(19) 0.005(2) 0.009(2)
C207 0.040(2) 0.043(2) 0.034(2) 0.0059(18) 0.0006(18) 0.0054(18)
C208 0.031(2) 0.0257(18) 0.035(2) -0.0036(16) -0.0025(16) 0.0017(15)
C209 0.0301(19) 0.0300(19) 0.0265(18) 0.0007(15) 0.0027(15) -0.0052(16)
C210 0.033(2) 0.031(2) 0.038(2) -0.0001(17) 0.0074(17) -0.0046(16)
C211 0.044(2) 0.038(2) 0.044(2) -0.0130(19) 0.0026(19) -0.0116(19)
C212 0.040(2) 0.056(3) 0.039(2) -0.009(2) -0.0043(19) -0.016(2)
C213 0.035(2) 0.049(2) 0.044(2) -0.004(2) -0.0066(18) -0.0008(19)
C214 0.039(2) 0.034(2) 0.045(2) -0.0073(18) -0.0029(18) -0.0003(18)
C215 0.032(2) 0.0258(18) 0.035(2) 0.0022(16) 0.0029(16) 0.0018(15)
C216 0.041(2) 0.0235(18) 0.033(2) 0.0016(16) -0.0052(17) 0.0003(16)
C217 0.041(2) 0.029(2) 0.044(2) -0.0027(17) -0.0090(19) -0.0010(17)
C218 0.051(3) 0.043(2) 0.068(3) 0.001(2) -0.020(2) -0.006(2)
C219 0.085(4) 0.081(4) 0.061(3) -0.013(3) -0.031(3) -0.020(3)
C220 0.096(4) 0.110(5) 0.041(3) -0.027(3) -0.003(3) -0.021(4)
C221 0.066(3) 0.066(3) 0.034(2) -0.011(2) 0.002(2) -0.007(2)
C222 0.0289(19) 0.0284(19) 0.034(2) 0.0013(16) 0.0007(16) -0.0021(15)
C223 0.036(2) 0.0232(18) 0.033(2) 0.0021(16) -0.0008(17) -0.0005(16)
C224 0.044(2) 0.031(2) 0.044(2) -0.0007(18) -0.0018(19) -0.0027(18)
C225 0.077(3) 0.034(2) 0.048(3) -0.011(2) -0.012(2) -0.001(2)
C226 0.080(4) 0.042(3) 0.057(3) -0.012(2) 0.000(3) 0.020(2)
C227 0.052(3) 0.045(3) 0.063(3) -0.007(2) -0.006(2) 0.021(2)
C228 0.043(2) 0.031(2) 0.041(2) -0.0021(17) -0.0046(18) 0.0058(17)
C229 0.030(2) 0.0265(19) 0.044(2) -0.0025(17) -0.0034(17) 0.0033(15)
C230 0.0250(19) 0.032(2) 0.036(2) 0.0029(17) -0.0014(16) 0.0010(15)
C231 0.047(3) 0.060(3) 0.055(3) -0.015(2) -0.014(2) 0.015(2)
C232 0.055(3) 0.060(3) 0.080(3) -0.036(3) 0.002(3) 0.008(2)
C233 0.038(3) 0.038(2) 0.102(4) -0.004(3) 0.013(3) 0.006(2)
C234 0.037(2) 0.063(3) 0.076(3) 0.023(3) 0.004(2) 0.017(2)
C235 0.032(2) 0.056(3) 0.040(2) 0.0051(19) 0.0022(18) 0.0051(19)
C236 0.033(2) 0.031(2) 0.045(2) 0.0028(17) -0.0069(17) -0.0004(16)
C237 0.0239(19) 0.033(2) 0.041(2) 0.0060(18) -0.0064(16) 0.0012(16)
C238 0.040(2) 0.031(2) 0.053(3) 0.0065(19) -0.0115(19) -0.0021(17)
C239 0.054(3) 0.045(3) 0.060(3) 0.025(2) -0.001(2) -0.006(2)
C240 0.054(3) 0.061(3) 0.047(3) 0.013(2) 0.007(2) -0.001(2)
C241 0.043(2) 0.045(2) 0.048(2) 0.001(2) 0.004(2) 0.0000(19)
C242 0.031(2) 0.032(2) 0.045(2) 0.0080(18) -0.0005(17) 0.0027(16)
C243 0.0273(19) 0.034(2) 0.038(2) 0.0040(17) -0.0018(16) -0.0004(16)
C244 0.0228(19) 0.045(2) 0.036(2) 0.0103(18) -0.0008(16) 0.0051(16)
C245 0.038(2) 0.045(2) 0.041(2) 0.0076(19) -0.0004(18) 0.0139(19)
C246 0.054(3) 0.064(3) 0.040(2) 0.001(2) 0.001(2) 0.025(2)
C247 0.049(3) 0.096(4) 0.037(2) 0.013(3) 0.007(2) 0.020(3)
C248 0.050(3) 0.083(4) 0.054(3) 0.035(3) 0.006(2) -0.006(3)
C249 0.040(2) 0.054(3) 0.049(3) 0.018(2) 0.000(2) -0.004(2)
C250 0.031(2) 0.0304(19) 0.038(2) 0.0047(16) -0.0025(16) 0.0014(16)
C251 0.0255(19) 0.0320(19) 0.0309(19) 0.0070(16) 0.0032(16) -0.0031(15)
C252 0.036(2) 0.046(2) 0.030(2) 0.0024(17) -0.0006(17) 0.0035(18)
C253 0.038(2) 0.046(2) 0.058(3) 0.011(2) -0.001(2) 0.0112(19)
C254 0.032(2) 0.042(2) 0.062(3) 0.000(2) 0.012(2) 0.0064(18)
C255 0.040(2) 0.054(3) 0.045(2) -0.006(2) 0.012(2) -0.003(2)
C256 0.033(2) 0.048(2) 0.035(2) 0.0047(18) 0.0002(17) 0.0026(18)
C257 0.072(4) 0.143(6) 0.081(4) -0.054(4) 0.026(3) -0.061(4)
C258 0.052(3) 0.110(5) 0.117(5) 0.048(4) -0.024(3) -0.019(3)
C259 0.071(3) 0.038(3) 0.139(5) -0.016(3) 0.060(3) -0.005(2)
C260 0.084(4) 0.074(4) 0.081(4) -0.012(3) 0.045(3) -0.019(3)
C261 0.057(3) 0.058(3) 0.080(3) 0.027(3) 0.009(3) 0.007(2)
C262 0.066(4) 0.040(3) 0.236(9) 0.036(4) 0.018(4) -0.009(3)
C263 0.034(2) 0.044(2) 0.052(2) 0.009(2) -0.0044(19) -0.0001(18)
C264 0.042(3) 0.085(4) 0.077(3) 0.048(3) 0.000(2) -0.009(2)
C265 0.058(3) 0.053(3) 0.043(2) 0.006(2) 0.004(2) 0.007(2)
C266 0.046(3) 0.082(4) 0.073(3) 0.007(3) 0.022(2) 0.003(2)
C267 0.035(2) 0.063(3) 0.053(3) 0.015(2) -0.007(2) -0.009(2)
C268 0.046(3) 0.044(3) 0.075(3) 0.002(2) 0.003(2) -0.010(2)
Mg31 0.0225(6) 0.0249(6) 0.0277(6) -0.0005(5) 0.0009(5) 0.0013(5)
Mg32 0.0237(6) 0.0280(6) 0.0312(6) -0.0051(5) -0.0030(5) 0.0032(5)
P301 0.0323(5) 0.0395(6) 0.0360(5) 0.0063(4) 0.0022(4) -0.0072(4)
P302 0.0273(5) 0.0343(5) 0.0488(6) -0.0083(5) 0.0065(4) -0.0037(4)
O301 0.0334(14) 0.0338(14) 0.0352(14) 0.0032(11) 0.0054(11) -0.0043(11)
O302 0.0285(13) 0.0361(14) 0.0449(15) -0.0073(12) 0.0048(11) -0.0025(11)
N301 0.0289(16) 0.0258(15) 0.0304(15) -0.0030(13) 0.0011(13) 0.0010(12)
N302 0.0249(15) 0.0234(15) 0.0299(15) -0.0021(12) 0.0007(12) -0.0010(12)
N303 0.0244(15) 0.0276(15) 0.0335(16) 0.0039(13) -0.0001(13) -0.0008(12)
N304 0.0304(17) 0.0326(17) 0.0430(18) -0.0038(14) -0.0093(14) 0.0034(13)
N305 0.0412(19) 0.047(2) 0.048(2) 0.0052(16) -0.0034(16) -0.0088(16)
N306 0.0347(18) 0.052(2) 0.0444(19) 0.0026(16) 0.0123(15) -0.0039(16)
N307 0.0382(19) 0.055(2) 0.048(2) 0.0201(17) 0.0018(16) -0.0074(16)
N308 0.048(2) 0.055(2) 0.048(2) 0.0021(18) 0.0015(17) -0.0099(18)
N309 0.042(2) 0.040(2) 0.094(3) -0.001(2) 0.033(2) 0.0051(16)
N310 0.0389(19) 0.0395(19) 0.067(2) -0.0112(17) 0.0066(17) -0.0071(15)
C301 0.0287(19) 0.0300(19) 0.0314(19) -0.0049(16) 0.0032(16) -0.0013(15)
C302 0.033(2) 0.0212(18) 0.0328(19) 0.0015(15) -0.0008(16) -0.0001(15)
C303 0.034(2) 0.031(2) 0.037(2) -0.0069(17) -0.0013(17) 0.0026(17)
C304 0.035(2) 0.041(2) 0.047(2) -0.0052(19) -0.0002(18) 0.0068(18)
C305 0.048(3) 0.043(2) 0.048(2) -0.008(2) 0.003(2) 0.016(2)
C306 0.053(3) 0.040(2) 0.037(2) -0.0128(18) -0.0036(19) 0.006(2)
C307 0.036(2) 0.0280(19) 0.041(2) -0.0011(17) -0.0046(18) 0.0010(16)
C308 0.033(2) 0.0261(19) 0.039(2) 0.0005(16) 0.0030(17) 0.0037(16)
C309 0.041(2) 0.0255(19) 0.036(2) -0.0047(16) -0.0050(17) 0.0066(16)
C310 0.053(3) 0.053(3) 0.038(2) -0.004(2) 0.005(2) -0.001(2)
C311 0.080(4) 0.089(4) 0.039(3) -0.020(3) -0.004(3) -0.003(3)
C312 0.066(3) 0.096(4) 0.051(3) -0.027(3) -0.025(3) 0.005(3)
C313 0.044(3) 0.080(3) 0.064(3) -0.029(3) -0.020(2) 0.010(2)
C314 0.043(2) 0.049(2) 0.043(2) -0.018(2) -0.0098(19) 0.013(2)
C315 0.0296(19) 0.0277(19) 0.0293(18) -0.0026(15) -0.0020(15) 0.0040(15)
C316 0.0288(19) 0.0262(18) 0.0239(17) 0.0028(15) -0.0007(15) -0.0022(15)
C317 0.035(2) 0.031(2) 0.051(2) -0.0081(18) -0.0108(19) 0.0035(17)
C318 0.031(2) 0.038(2) 0.055(3) 0.002(2) -0.0147(19) -0.0006(17)
C319 0.040(2) 0.039(2) 0.035(2) -0.0008(18) -0.0090(18) -0.0088(18)
C320 0.037(2) 0.036(2) 0.038(2) -0.0099(17) -0.0010(18) -0.0020(17)
C321 0.0274(19) 0.0306(19) 0.0319(19) -0.0005(16) 0.0055(16) -0.0004(15)
C322 0.0268(19) 0.0283(19) 0.0321(19) -0.0003(15) 0.0004(15) 0.0021(15)
C323 0.030(2) 0.0257(18) 0.0298(19) 0.0014(15) 0.0027(16) -0.0032(15)
C324 0.038(2) 0.032(2) 0.034(2) 0.0048(17) 0.0008(17) -0.0009(17)
C325 0.060(3) 0.034(2) 0.028(2) -0.0014(17) 0.0104(19) 0.001(2)
C326 0.050(3) 0.040(2) 0.043(2) 0.0005(19) 0.014(2) 0.0136(19)
C327 0.044(2) 0.060(3) 0.046(2) -0.008(2) -0.003(2) 0.023(2)
C328 0.041(2) 0.056(3) 0.036(2) -0.011(2) -0.0054(19) 0.013(2)
C329 0.0264(19) 0.0302(19) 0.040(2) 0.0032(17) -0.0008(16) -0.0016(15)
C330 0.0185(18) 0.0321(19) 0.042(2) -0.0008(17) -0.0015(16) -0.0017(15)
C331 0.032(2) 0.063(3) 0.045(2) -0.008(2) -0.0030(19) 0.004(2)
C332 0.035(2) 0.070(3) 0.078(3) -0.039(3) 0.004(2) 0.002(2)
C333 0.028(2) 0.039(2) 0.109(4) -0.005(3) 0.002(3) 0.0039(19)
C334 0.033(2) 0.046(3) 0.089(4) 0.025(3) 0.005(2) 0.005(2)
C335 0.032(2) 0.043(2) 0.053(3) 0.011(2) 0.0052(19) 0.0027(18)
C336 0.0253(19) 0.0308(19) 0.0337(19) 0.0023(16) -0.0005(15) -0.0005(15)
C337 0.0222(18) 0.035(2) 0.0320(19) 0.0073(17) -0.0021(15) -0.0003(15)
C338 0.0278(19) 0.031(2) 0.038(2) 0.0056(17) -0.0051(16) 0.0025(16)
C339 0.038(2) 0.037(2) 0.038(2) -0.0017(18) -0.0026(18) 0.0071(18)
C340 0.048(2) 0.052(3) 0.036(2) 0.005(2) 0.0040(19) 0.001(2)
C341 0.053(3) 0.043(2) 0.040(2) 0.0100(19) 0.007(2) -0.008(2)
C342 0.039(2) 0.035(2) 0.040(2) 0.0026(18) -0.0029(18) -0.0026(17)
C343 0.036(2) 0.035(2) 0.045(2) -0.0056(18) -0.0124(18) 0.0063(17)
C344 0.0247(19) 0.032(2) 0.053(2) 0.0018(19) -0.0128(18) -0.0019(16)
C345 0.047(3) 0.049(3) 0.046(2) -0.001(2) -0.012(2) 0.011(2)
C346 0.042(3) 0.079(3) 0.053(3) -0.010(3) -0.006(2) 0.001(2)
C347 0.072(3) 0.091(4) 0.052(3) 0.025(3) 0.007(3) -0.006(3)
C348 0.098(4) 0.057(3) 0.080(4) 0.027(3) 0.007(3) 0.003(3)
C349 0.053(3) 0.041(2) 0.064(3) 0.010(2) -0.004(2) -0.003(2)
C350 0.034(2) 0.034(2) 0.041(2) -0.0055(17) -0.0069(17) 0.0075(17)
C351 0.0259(19) 0.0313(19) 0.036(2) 0.0012(17) -0.0010(16) -0.0001(15)
C352 0.033(2) 0.039(2) 0.046(2) 0.0012(18) -0.0025(18) 0.0036(18)
C353 0.039(2) 0.051(3) 0.063(3) 0.011(2) -0.003(2) 0.010(2)
C354 0.036(2) 0.037(2) 0.077(3) 0.013(2) 0.014(2) 0.0103(19)
C355 0.059(3) 0.039(2) 0.054(3) -0.009(2) 0.016(2) 0.009(2)
C356 0.053(3) 0.046(2) 0.041(2) -0.006(2) -0.007(2) 0.013(2)
C357 0.068(3) 0.047(3) 0.075(3) -0.004(2) -0.002(3) -0.018(2)
C358 0.044(3) 0.074(3) 0.057(3) 0.011(2) -0.011(2) -0.021(2)
C359 0.045(3) 0.090(4) 0.084(4) 0.005(3) 0.031(3) -0.006(3)
C360 0.052(3) 0.055(3) 0.053(3) -0.004(2) 0.008(2) 0.002(2)
C361 0.065(3) 0.113(5) 0.073(4) 0.052(3) 0.001(3) -0.023(3)
C362 0.049(3) 0.044(2) 0.045(2) 0.0032(19) -0.001(2) 0.004(2)
C363 0.041(3) 0.100(4) 0.096(4) 0.043(3) 0.005(3) 0.003(3)
C364 0.121(5) 0.084(4) 0.053(3) -0.003(3) 0.007(3) -0.054(4)
C365 0.074(4) 0.058(3) 0.152(6) 0.005(3) 0.073(4) 0.011(3)
C366 0.047(3) 0.074(4) 0.110(4) 0.010(3) 0.016(3) 0.018(3)
C367 0.049(3) 0.041(3) 0.116(4) -0.010(3) 0.027(3) -0.015(2)
C368 0.071(3) 0.073(3) 0.076(4) -0.030(3) -0.006(3) -0.022(3)
C401 0.060(3) 0.123(4) 0.059(3) -0.004(3) -0.006(3) 0.002(3)
C402 0.102(5) 0.186(7) 0.082(4) -0.047(5) 0.024(4) -0.056(5)
C403 0.308(12) 0.113(6) 0.106(7) -0.031(5) 0.116(9) -0.035(7)
C404 0.258(10) 0.161(7) 0.090(6) 0.055(6) 0.080(7) 0.127(8)
C405 0.090(4) 0.254(8) 0.046(3) 0.025(6) 0.010(3) 0.073(6)
C406 0.064(3) 0.143(5) 0.039(3) 0.003(3) 0.011(2) -0.020(3)
C407 0.211(9) 0.203(7) 0.100(6) -0.042(6) 0.059(6) -0.135(7)
C501 0.29(2) 0.28(3) 0.15(2) 0.104(17) -0.023(18) 0.06(2)
C502 0.249(18) 0.36(3) 0.26(3) 0.07(2) 0.01(2) 0.02(2)
C503 0.118(13) 0.31(3) 0.27(3) 0.01(2) -0.037(16) 0.081(16)
C504 0.183(17) 0.169(17) 0.206(19) 0.006(13) -0.052(13) 0.080(15)
C505 0.162(14) 0.22(2) 0.159(19) 0.054(14) -0.013(13) -0.005(16)
C506 0.193(14) 0.204(17) 0.083(10) -0.028(9) -0.015(10) 0.102(13)
C507 0.212(16) 0.49(5) 0.23(3) -0.07(3) -0.07(2) 0.18(2)

loop_
_atom_site_label
_atom_site_type_symbol
_atom_site_fract_x
_atom_site_fract_y
_atom_site_fract_z
_atom_site_U_iso_or_equiv
_atom_site_thermal_displace_type
_atom_site_occupancy
_atom_site_calc_flag
_atom_site_refinement_flags
_atom_site_disorder_group
Mg11 Mg 0.15221(7) 0.32429(5) 0.244494(16) 0.0271(3) Uani 1 d . .
Mg12 Mg 0.34339(7) 0.29464(5) 0.257147(16) 0.0261(2) Uani 1 d . .
P101 P -0.00608(6) 0.27373(5) 0.278529(14) 0.0333(2) Uani 1 d . .
P102 P 0.50218(6) 0.37389(4) 0.229407(14) 0.0313(2) Uani 1 d . .
O101 O 0.05682(15) 0.29281(11) 0.26257(3) 0.0347(6) Uani 1 d . .
O102 O 0.44108(15) 0.33659(11) 0.24213(4) 0.0344(6) Uani 1 d . .
N101 N 0.25158(18) 0.36747(12) 0.26378(4) 0.0273(6) Uani 1 d . .
N102 N 0.24506(18) 0.25122(12) 0.23743(4) 0.0269(6) Uani 1 d . .
N103 N 0.09093(19) 0.37026(14) 0.22174(4) 0.0340(7) Uani 1 d . .
N104 N 0.40465(18) 0.24128(13) 0.27775(4) 0.0319(7) Uani 1 d . .
N105 N -0.10840(19) 0.26839(14) 0.26891(4) 0.0357(7) Uani 1 d . .
N106 N -0.0069(2) 0.32445(15) 0.29680(4) 0.0418(8) Uani 1 d . .
N107 N 0.0198(2) 0.20771(15) 0.28951(5) 0.0414(8) Uani 1 d . .
N108 N 0.4622(2) 0.39210(15) 0.20707(5) 0.0404(8) Uani 1 d . .
N109 N 0.59506(19) 0.33422(13) 0.22607(5) 0.0386(8) Uani 1 d . .
N110 N 0.5243(2) 0.44130(14) 0.23957(5) 0.0427(8) Uani 1 d . .
C101 C 0.2837(2) 0.42903(15) 0.25706(5) 0.0301(8) Uani 1 d . .
H10A H 0.2916 0.4270 0.2425 0.036 Uiso 1 calc R .
H10B H 0.3443 0.4365 0.2633 0.036 Uiso 1 calc R .
C102 C 0.2242(2) 0.48490(16) 0.26143(5) 0.0315(8) Uani 1 d . .
C103 C 0.1310(3) 0.48485(17) 0.25789(5) 0.0393(9) Uani 1 d . .
H103 H 0.1026 0.4490 0.2522 0.047 Uiso 1 calc R .
C104 C 0.0789(3) 0.53628(19) 0.26248(6) 0.0528(11) Uani 1 d . .
H104 H 0.0150 0.5351 0.2602 0.063 Uiso 1 calc R .
C105 C 0.1186(4) 0.5889(2) 0.27030(7) 0.0641(14) Uani 1 d . .
H105 H 0.0826 0.6240 0.2735 0.077 Uiso 1 calc R .
C106 C 0.2108(4) 0.59040(19) 0.27341(6) 0.0593(13) Uani 1 d . .
H106 H 0.2390 0.6273 0.2784 0.071 Uiso 1 calc R .
C107 C 0.2637(3) 0.53822(17) 0.26932(5) 0.0427(10) Uani 1 d . .
H107 H 0.3273 0.5394 0.2720 0.051 Uiso 1 calc R .
C108 C 0.2236(2) 0.36997(16) 0.28481(5) 0.0307(8) Uani 1 d . .
H10C H 0.2200 0.3267 0.2899 0.037 Uiso 1 calc R .
H10D H 0.1616 0.3877 0.2850 0.037 Uiso 1 calc R .
C109 C 0.2837(2) 0.40721(15) 0.29923(5) 0.0291(8) Uani 1 d . .
C110 C 0.2473(3) 0.45434(18) 0.31070(5) 0.0395(9) Uani 1 d . .
H110 H 0.1838 0.4621 0.3098 0.047 Uiso 1 calc R .
C111 C 0.3009(3) 0.49034(19) 0.32348(6) 0.0492(11) Uani 1 d . .
H111 H 0.2742 0.5223 0.3312 0.059 Uiso 1 calc R .
C112 C 0.3933(3) 0.47972(18) 0.32498(6) 0.0476(11) Uani 1 d . .
H112 H 0.4306 0.5047 0.3336 0.057 Uiso 1 calc R .
C113 C 0.4307(3) 0.43321(18) 0.31402(6) 0.0451(10) Uani 1 d . .
H113 H 0.4941 0.4253 0.3152 0.054 Uiso 1 calc R .
C114 C 0.3765(2) 0.39717(17) 0.30110(6) 0.0376(9) Uani 1 d . .
H114 H 0.4036 0.3652 0.2935 0.045 Uiso 1 calc R .
C115 C 0.2058(2) 0.18859(15) 0.24095(5) 0.0305(8) Uani 1 d . .
H11A H 0.1661 0.1913 0.2526 0.037 Uiso 1 calc R .
H11B H 0.2560 0.1597 0.2446 0.037 Uiso 1 calc R .
C116 C 0.1516(2) 0.16049(15) 0.22374(5) 0.0290(8) Uani 1 d . .
C117 C 0.0894(2) 0.19474(17) 0.21232(5) 0.0359(9) Uani 1 d . .
H117 H 0.0787 0.2371 0.2157 0.043 Uiso 1 calc R .
C118 C 0.0428(2) 0.16899(18) 0.19620(6) 0.0399(9) Uani 1 d . .
H118 H 0.0012 0.1937 0.1886 0.048 Uiso 1 calc R .
C119 C 0.0565(3) 0.10762(19) 0.19118(6) 0.0468(10) Uani 1 d . .
H119 H 0.0240 0.0897 0.1802 0.056 Uiso 1 calc R .
C120 C 0.1173(3) 0.07234(18) 0.20218(6) 0.0451(10) Uani 1 d . .
H120 H 0.1268 0.0299 0.1988 0.054 Uiso 1 calc R .
C121 C 0.1650(3) 0.09866(16) 0.21823(6) 0.0381(9) Uani 1 d . .
H121 H 0.2076 0.0740 0.2256 0.046 Uiso 1 calc R .
C122 C 0.2839(2) 0.25408(15) 0.21742(5) 0.0293(8) Uani 1 d . .
H12A H 0.3168 0.2941 0.2163 0.035 Uiso 1 calc R .
H12B H 0.2332 0.2548 0.2074 0.035 Uiso 1 calc R .
C123 C 0.3482(2) 0.20164(16) 0.21190(5) 0.0338(9) Uani 1 d . .
C124 C 0.3490(3) 0.18052(18) 0.19224(6) 0.0490(11) Uani 1 d . .
H124 H 0.3086 0.1982 0.1825 0.059 Uiso 1 calc R .
C125 C 0.4088(4) 0.1336(2) 0.18677(7) 0.0676(15) Uani 1 d . .
H125 H 0.4098 0.1204 0.1732 0.081 Uiso 1 calc R .
C126 C 0.4664(3) 0.1063(2) 0.20070(8) 0.0688(14) Uani 1 d . .
H126 H 0.5068 0.0742 0.1969 0.083 Uiso 1 calc R .
C127 C 0.4649(3) 0.1260(2) 0.22019(8) 0.0613(13) Uani 1 d . .
H127 H 0.5040 0.1072 0.2300 0.074 Uiso 1 calc R .
C128 C 0.4064(2) 0.17328(18) 0.22565(6) 0.0445(10) Uani 1 d . .
H128 H 0.4063 0.1865 0.2392 0.053 Uiso 1 calc R .
C129 C -0.0011(2) 0.35766(17) 0.21395(6) 0.0368(9) Uani 1 d . .
H12C H -0.0227 0.3182 0.2198 0.044 Uiso 1 calc R .
H12D H 0.0011 0.3518 0.1993 0.044 Uiso 1 calc R .
C130 C -0.0690(2) 0.40894(17) 0.21833(6) 0.0367(9) Uani 1 d . .
C131 C -0.0938(3) 0.4204(2) 0.23763(7) 0.0565(12) Uani 1 d . .
H131 H -0.0717 0.3939 0.2480 0.068 Uiso 1 calc R .
C132 C -0.1499(3) 0.4694(2) 0.24232(8) 0.0716(15) Uani 1 d . .
H132 H -0.1662 0.4766 0.2557 0.086 Uiso 1 calc R .
C133 C -0.1822(3) 0.5084(2) 0.22707(10) 0.0749(17) Uani 1 d . .
H133 H -0.2188 0.5434 0.2301 0.090 Uiso 1 calc R .
C134 C -0.1611(3) 0.4961(2) 0.20793(9) 0.0709(15) Uani 1 d . .
H134 H -0.1846 0.5218 0.1975 0.085 Uiso 1 calc R .
C135 C -0.1051(3) 0.44588(19) 0.20340(7) 0.0510(11) Uani 1 d . .
H135 H -0.0918 0.4372 0.1899 0.061 Uiso 1 calc R .
C136 C 0.1270(2) 0.42485(17) 0.21217(5) 0.0366(9) Uani 1 d . .
H13A H 0.1815 0.4383 0.2200 0.044 Uiso 1 calc R .
H13B H 0.0815 0.4586 0.2131 0.044 Uiso 1 calc R .
C137 C 0.1531(2) 0.4193(2) 0.19036(5) 0.0415(10) Uani 1 d . .
C138 C 0.1738(3) 0.4729(2) 0.17983(6) 0.0577(13) Uani 1 d . .
H138 H 0.1660 0.5125 0.1859 0.069 Uiso 1 calc R .
C139 C 0.2059(3) 0.4698(4) 0.16056(8) 0.091(2) Uani 1 d . .
H139 H 0.2206 0.5069 0.1536 0.110 Uiso 1 calc R .
C140 C 0.2165(3) 0.4123(4) 0.15153(8) 0.107(3) Uani 1 d . .
H140 H 0.2395 0.4098 0.1384 0.128 Uiso 1 calc R .
C141 C 0.1935(3) 0.3585(3) 0.16164(7) 0.087(2) Uani 1 d . .
H141 H 0.1996 0.3190 0.1554 0.105 Uiso 1 calc R .
C142 C 0.1617(3) 0.3622(2) 0.18089(6) 0.0584(13) Uani 1 d . .
H142 H 0.1455 0.3252 0.1877 0.070 Uiso 1 calc R .
C143 C 0.3643(2) 0.18409(16) 0.28502(5) 0.0329(8) Uani 1 d . .
H14A H 0.4056 0.1493 0.2819 0.040 Uiso 1 calc R .
H14B H 0.3070 0.1770 0.2773 0.040 Uiso 1 calc R .
C144 C 0.3431(2) 0.18018(16) 0.30704(5) 0.0295(8) Uani 1 d . .
C145 C 0.3289(2) 0.23261(18) 0.31856(6) 0.0384(9) Uani 1 d . .
H145 H 0.3347 0.2727 0.3127 0.046 Uiso 1 calc R .
C146 C 0.3062(3) 0.2278(2) 0.33835(6) 0.0473(10) Uani 1 d . .
H146 H 0.2968 0.2644 0.3460 0.057 Uiso 1 calc R .
C147 C 0.2972(3) 0.1697(2) 0.34714(6) 0.0511(11) Uani 1 d . .
H147 H 0.2810 0.1663 0.3607 0.061 Uiso 1 calc R .
C148 C 0.3119(3) 0.1172(2) 0.33590(6) 0.0477(11) Uani 1 d . .
H148 H 0.3057 0.0771 0.3417 0.057 Uiso 1 calc R .
C149 C 0.3356(2) 0.12243(17) 0.31622(6) 0.0371(9) Uani 1 d . .
H149 H 0.3471 0.0857 0.3088 0.044 Uiso 1 calc R .
C150 C 0.4920(2) 0.25374(16) 0.28775(5) 0.0336(8) Uani 1 d . .
H15A H 0.4809 0.2657 0.3017 0.040 Uiso 1 calc R .
H15B H 0.5201 0.2900 0.2812 0.040 Uiso 1 calc R .
C151 C 0.5596(2) 0.20040(16) 0.28792(5) 0.0309(8) Uani 1 d . .
C152 C 0.6010(3) 0.18016(19) 0.30544(6) 0.0452(10) Uani 1 d . .
H152 H 0.5865 0.1999 0.3176 0.054 Uiso 1 calc R .
C153 C 0.6630(3) 0.1321(2) 0.30571(7) 0.0602(12) Uani 1 d . .
H153 H 0.6906 0.1193 0.3180 0.072 Uiso 1 calc R .
C154 C 0.6850(3) 0.1028(2) 0.28862(8) 0.0592(13) Uani 1 d . .
H154 H 0.7283 0.0700 0.2889 0.071 Uiso 1 calc R .
C155 C 0.6444(3) 0.1210(2) 0.27107(8) 0.0665(14) Uani 1 d . .
H155 H 0.6590 0.1005 0.2590 0.080 Uiso 1 calc R .
C156 C 0.5817(3) 0.1695(2) 0.27075(6) 0.0551(12) Uani 1 d . .
H156 H 0.5536 0.1815 0.2584 0.066 Uiso 1 calc R .
C157 C -0.1268(3) 0.24697(19) 0.24850(6) 0.0467(10) Uani 1 d . .
H15C H -0.0701 0.2466 0.2412 0.070 Uiso 1 calc R .
H15D H -0.1702 0.2752 0.2418 0.070 Uiso 1 calc R .
H15E H -0.1522 0.2048 0.2488 0.070 Uiso 1 calc R .
C158 C -0.1891(3) 0.2703(2) 0.28122(6) 0.0528(11) Uani 1 d . .
H15F H -0.1719 0.2842 0.2947 0.079 Uiso 1 calc R .
H15G H -0.2159 0.2285 0.2819 0.079 Uiso 1 calc R .
H15H H -0.2336 0.2993 0.2753 0.079 Uiso 1 calc R .
C159 C -0.0226(3) 0.39004(19) 0.29194(7) 0.0511(11) Uani 1 d . .
H15I H -0.0101 0.3972 0.2778 0.077 Uiso 1 calc R .
H15J H 0.0176 0.4162 0.3003 0.077 Uiso 1 calc R .
H15K H -0.0860 0.4007 0.2944 0.077 Uiso 1 calc R .
C160 C -0.0247(4) 0.3110(2) 0.31776(7) 0.0788(16) Uani 1 d . .
H16A H -0.0138 0.2666 0.3204 0.118 Uiso 1 calc R .
H16B H -0.0879 0.3211 0.3205 0.118 Uiso 1 calc R .
H16C H 0.0157 0.3361 0.3264 0.118 Uiso 1 calc R .
C161 C 0.1095(3) 0.2008(2) 0.29939(7) 0.0673(14) Uani 1 d . .
H16D H 0.1305 0.2415 0.3043 0.101 Uiso 1 calc R .
H16E H 0.1527 0.1845 0.2898 0.101 Uiso 1 calc R .
H16F H 0.1052 0.1718 0.3106 0.101 Uiso 1 calc R .
C162 C -0.0163(3) 0.14853(18) 0.28196(6) 0.0521(11) Uani 1 d . .
H16G H -0.0763 0.1554 0.2757 0.078 Uiso 1 calc R .
H16H H -0.0215 0.1191 0.2930 0.078 Uiso 1 calc R .
H16I H 0.0247 0.1314 0.2721 0.078 Uiso 1 calc R .
C163 C 0.3855(3) 0.4343(2) 0.20456(7) 0.0599(13) Uani 1 d . .
H16J H 0.3846 0.4633 0.2158 0.090 Uiso 1 calc R .
H16K H 0.3290 0.4102 0.2040 0.090 Uiso 1 calc R .
H16L H 0.3913 0.4578 0.1921 0.090 Uiso 1 calc R .
C164 C 0.4670(3) 0.3468(2) 0.19054(6) 0.0551(12) Uani 1 d . .
H16M H 0.5195 0.3194 0.1928 0.083 Uiso 1 calc R .
H16N H 0.4733 0.3691 0.1779 0.083 Uiso 1 calc R .
H16O H 0.4115 0.3217 0.1900 0.083 Uiso 1 calc R .
C165 C 0.6021(3) 0.2682(2) 0.22812(12) 0.117(3) Uani 1 d . .
H16P H 0.5479 0.2521 0.2345 0.175 Uiso 1 calc R .
H16Q H 0.6560 0.2579 0.2364 0.175 Uiso 1 calc R .
H16R H 0.6073 0.2492 0.2149 0.175 Uiso 1 calc R .
C166 C 0.6732(3) 0.3623(2) 0.21641(7) 0.0543(12) Uani 1 d . .
H16S H 0.6644 0.4075 0.2154 0.081 Uiso 1 calc R .
H16T H 0.6788 0.3447 0.2030 0.081 Uiso 1 calc R .
H16U H 0.7285 0.3536 0.2244 0.081 Uiso 1 calc R .
C167 C 0.5488(3) 0.4423(2) 0.26084(7) 0.0625(13) Uani 1 d . .
H16V H 0.5276 0.4039 0.2671 0.094 Uiso 1 calc R .
H16W H 0.5203 0.4783 0.2671 0.094 Uiso 1 calc R .
H16X H 0.6149 0.4453 0.2625 0.094 Uiso 1 calc R .
C168 C 0.5538(3) 0.49685(19) 0.22879(8) 0.0641(13) Uani 1 d . .
H16Y H 0.5351 0.4933 0.2147 0.096 Uiso 1 calc R .
H16Z H 0.6200 0.5004 0.2299 0.096 Uiso 1 calc R .
H16$ H 0.5259 0.5340 0.2345 0.096 Uiso 1 calc R .
Mg21 Mg 0.10571(7) 0.70148(5) 0.588293(16) 0.0260(2) Uani 1 d . .
Mg22 Mg 0.30106(7) 0.66731(5) 0.592585(16) 0.0256(2) Uani 1 d . .
P201 P -0.05287(6) 0.61589(4) 0.614125(15) 0.0350(2) Uani 1 d . .
P202 P 0.45923(6) 0.74023(4) 0.563373(15) 0.0346(2) Uani 1 d . .
O201 O 0.01958(15) 0.65437(11) 0.60512(4) 0.0345(6) Uani 1 d . .
O202 O 0.38224(15) 0.71039(11) 0.57375(3) 0.0343(6) Uani 1 d . .
N201 N 0.21731(18) 0.73703(12) 0.60525(4) 0.0279(6) Uani 1 d . .
N202 N 0.18837(17) 0.63010(12) 0.57560(4) 0.0262(6) Uani 1 d . .
N203 N 0.03698(18) 0.76404(13) 0.57193(4) 0.0320(7) Uani 1 d . .
N204 N 0.37788(18) 0.61457(13) 0.61112(4) 0.0297(7) Uani 1 d . .
N205 N -0.1336(3) 0.59066(19) 0.59890(6) 0.0671(11) Uani 1 d . .
N206 N -0.1039(2) 0.65738(15) 0.63078(6) 0.0587(10) Uani 1 d . .
N207 N -0.0113(2) 0.55359(16) 0.62396(7) 0.0646(11) Uani 1 d . .
N208 N 0.4172(2) 0.78615(15) 0.54608(5) 0.0474(9) Uani 1 d . .
N209 N 0.5227(2) 0.68503(15) 0.55405(5) 0.0409(8) Uani 1 d . .
N210 N 0.5310(2) 0.78208(14) 0.57653(5) 0.0421(8) Uani 1 d . .
C201 C 0.2012(2) 0.72586(16) 0.62662(5) 0.0330(8) Uani 1 d . .
H20A H 0.2609 0.7201 0.6335 0.040 Uiso 1 calc R .
H20B H 0.1677 0.6861 0.6278 0.040 Uiso 1 calc R .
C202 C 0.1498(2) 0.77539(15) 0.63773(5) 0.0297(8) Uani 1 d . .
C203 C 0.0801(2) 0.80991(18) 0.62887(6) 0.0417(10) Uani 1 d . .
H203 H 0.0637 0.8027 0.6153 0.050 Uiso 1 calc R .
C204 C 0.0341(3) 0.8546(2) 0.63942(6) 0.0495(11) Uani 1 d . .
H204 H -0.0133 0.8779 0.6331 0.059 Uiso 1 calc R .
C205 C 0.0572(3) 0.86522(19) 0.65923(6) 0.0495(11) Uani 1 d . .
H205 H 0.0247 0.8952 0.6666 0.059 Uiso 1 calc R .
C206 C 0.1271(3) 0.83246(19) 0.66828(6) 0.0474(10) Uani 1 d . .
H206 H 0.1438 0.8401 0.6819 0.057 Uiso 1 calc R .
C207 C 0.1731(3) 0.78823(17) 0.65742(5) 0.0388(9) Uani 1 d . .
H207 H 0.2220 0.7661 0.6637 0.047 Uiso 1 calc R .
C208 C 0.2523(2) 0.80126(15) 0.60219(5) 0.0306(8) Uani 1 d . .
H20C H 0.2005 0.8306 0.6023 0.037 Uiso 1 calc R .
H20D H 0.2786 0.8035 0.5888 0.037 Uiso 1 calc R .
C209 C 0.3230(2) 0.82280(15) 0.61742(5) 0.0288(8) Uani 1 d . .
C210 C 0.3149(2) 0.88029(16) 0.62684(5) 0.0338(8) Uani 1 d . .
H210 H 0.2636 0.9058 0.6238 0.041 Uiso 1 calc R .
C211 C 0.3797(3) 0.90092(18) 0.64048(6) 0.0422(10) Uani 1 d . .
H211 H 0.3735 0.9407 0.6465 0.051 Uiso 1 calc R .
C212 C 0.4536(3) 0.86409(19) 0.64541(6) 0.0455(10) Uani 1 d . .
H212 H 0.4985 0.8786 0.6547 0.055 Uiso 1 calc R .
C213 C 0.4621(3) 0.80638(18) 0.63677(6) 0.0427(10) Uani 1 d . .
H213 H 0.5121 0.7804 0.6403 0.051 Uiso 1 calc R .
C214 C 0.3975(2) 0.78627(17) 0.62289(6) 0.0390(9) Uani 1 d . .
H214 H 0.4042 0.7464 0.6169 0.047 Uiso 1 calc R .
C215 C 0.1998(2) 0.63693(16) 0.55397(5) 0.0307(8) Uani 1 d . .
H21A H 0.2549 0.6134 0.5504 0.037 Uiso 1 calc R .
H21B H 0.2121 0.6815 0.5513 0.037 Uiso 1 calc R .
C216 C 0.1236(2) 0.61639(15) 0.53980(5) 0.0325(8) Uani 1 d . .
C217 C 0.0325(2) 0.61777(16) 0.54483(6) 0.0383(9) Uani 1 d . .
H217 H 0.0165 0.6299 0.5579 0.046 Uiso 1 calc R .
C218 C -0.0351(3) 0.60159(19) 0.53090(7) 0.0543(12) Uani 1 d . .
H218 H -0.0970 0.6036 0.5345 0.065 Uiso 1 calc R .
C219 C -0.0138(4) 0.5829(2) 0.51221(8) 0.0765(16) Uani 1 d . .
H219 H -0.0602 0.5710 0.5029 0.092 Uiso 1 calc R .
C220 C 0.0761(4) 0.5814(3) 0.50691(7) 0.0822(17) Uani 1 d . .
H220 H 0.0916 0.5693 0.4938 0.099 Uiso 1 calc R .
C221 C 0.1436(3) 0.5974(2) 0.52069(6) 0.0555(12) Uani 1 d . .
H221 H 0.2052 0.5954 0.5170 0.067 Uiso 1 calc R .
C222 C 0.1618(2) 0.56515(15) 0.58053(5) 0.0304(8) Uani 1 d . .
H22A H 0.0963 0.5602 0.5773 0.036 Uiso 1 calc R .
H22B H 0.1706 0.5591 0.5951 0.036 Uiso 1 calc R .
C223 C 0.2127(2) 0.51427(15) 0.56995(5) 0.0310(8) Uani 1 d . .
C224 C 0.1676(3) 0.47337(16) 0.55717(6) 0.0399(9) Uani 1 d . .
H224 H 0.1038 0.4774 0.5551 0.048 Uiso 1 calc R .
C225 C 0.2132(3) 0.42657(18) 0.54731(6) 0.0536(12) Uani 1 d . .
H225 H 0.1809 0.3984 0.5388 0.064 Uiso 1 calc R .
C226 C 0.3055(3) 0.4213(2) 0.54993(7) 0.0597(13) Uani 1 d . .
H226 H 0.3372 0.3892 0.5433 0.072 Uiso 1 calc R .
C227 C 0.3521(3) 0.46205(19) 0.56209(7) 0.0534(11) Uani 1 d . .
H227 H 0.4163 0.4590 0.5635 0.064 Uiso 1 calc R .
C228 C 0.3061(3) 0.50777(17) 0.57240(6) 0.0385(9) Uani 1 d . .
H228 H 0.3388 0.5349 0.5812 0.046 Uiso 1 calc R .
C229 C -0.0570(2) 0.75528(16) 0.56525(6) 0.0336(8) Uani 1 d . .
H22C H -0.0799 0.7166 0.5714 0.040 Uiso 1 calc R .
H22D H -0.0582 0.7487 0.5506 0.040 Uiso 1 calc R .
C230 C -0.1223(2) 0.80814(16) 0.56987(5) 0.0311(8) Uani 1 d . .
C231 C -0.1140(3) 0.8426(2) 0.58714(7) 0.0542(12) Uani 1 d . .
H231 H -0.0674 0.8327 0.5967 0.065 Uiso 1 calc R .
C232 C -0.1728(3) 0.8917(2) 0.59085(8) 0.0647(14) Uani 1 d . .
H232 H -0.1658 0.9150 0.6029 0.078 Uiso 1 calc R .
C233 C -0.2401(3) 0.90654(19) 0.57747(8) 0.0591(13) Uani 1 d . .
H233 H -0.2801 0.9401 0.5801 0.071 Uiso 1 calc R .
C234 C -0.2498(3) 0.8729(2) 0.56032(7) 0.0588(13) Uani 1 d . .
H234 H -0.2969 0.8829 0.5509 0.071 Uiso 1 calc R .
C235 C -0.1908(2) 0.82382(19) 0.55652(6) 0.0425(10) Uani 1 d . .
H235 H -0.1981 0.8008 0.5445 0.051 Uiso 1 calc R .
C236 C 0.0754(2) 0.82083(16) 0.56410(5) 0.0362(9) Uani 1 d . .
H23A H 0.1349 0.8275 0.5710 0.043 Uiso 1 calc R .
H23B H 0.0356 0.8558 0.5679 0.043 Uiso 1 calc R .
C237 C 0.0895(2) 0.82524(16) 0.54166(5) 0.0328(8) Uani 1 d . .
C238 C 0.1107(2) 0.88263(17) 0.53315(6) 0.0418(10) Uani 1 d . .
H238 H 0.1119 0.9190 0.5412 0.050 Uiso 1 calc R .
C239 C 0.1301(3) 0.8873(2) 0.51299(7) 0.0531(11) Uani 1 d . .
H239 H 0.1456 0.9266 0.5075 0.064 Uiso 1 calc R .
C240 C 0.1269(3) 0.8352(2) 0.50094(7) 0.0540(11) Uani 1 d . .
H240 H 0.1394 0.8385 0.4871 0.065 Uiso 1 calc R .
C241 C 0.1055(3) 0.77843(19) 0.50914(6) 0.0454(10) Uani 1 d . .
H241 H 0.1030 0.7423 0.5009 0.055 Uiso 1 calc R .
C242 C 0.0873(2) 0.77346(17) 0.52930(6) 0.0363(9) Uani 1 d . .
H242 H 0.0732 0.7338 0.5347 0.044 Uiso 1 calc R .
C243 C 0.3479(2) 0.56276(16) 0.62310(5) 0.0331(8) Uani 1 d . .
H24A H 0.3897 0.5275 0.6209 0.040 Uiso 1 calc R .
H24B H 0.2874 0.5499 0.6178 0.040 Uiso 1 calc R .
C244 C 0.3406(2) 0.57119(17) 0.64572(5) 0.0345(9) Uani 1 d . .
C245 C 0.3500(2) 0.62856(18) 0.65518(6) 0.0417(10) Uani 1 d . .
H245 H 0.3667 0.6641 0.6477 0.050 Uiso 1 calc R .
C246 C 0.3353(3) 0.6347(2) 0.67549(6) 0.0527(11) Uani 1 d . .
H246 H 0.3409 0.6744 0.6817 0.063 Uiso 1 calc R .
C247 C 0.3125(3) 0.5834(2) 0.68668(6) 0.0606(13) Uani 1 d . .
H247 H 0.3014 0.5877 0.7005 0.073 Uiso 1 calc R .
C248 C 0.3060(3) 0.5256(2) 0.67761(7) 0.0622(13) Uani 1 d . .
H248 H 0.2914 0.4899 0.6853 0.075 Uiso 1 calc R .
C249 C 0.3208(3) 0.5196(2) 0.65740(6) 0.0475(10) Uani 1 d . .
H249 H 0.3173 0.4795 0.6514 0.057 Uiso 1 calc R .
C250 C 0.4746(2) 0.62688(16) 0.61454(5) 0.0330(8) Uani 1 d . .
H25A H 0.4848 0.6375 0.6288 0.040 Uiso 1 calc R .
H25B H 0.4911 0.6640 0.6066 0.040 Uiso 1 calc R .
C251 C 0.5385(2) 0.57413(16) 0.60935(5) 0.0294(8) Uani 1 d . .
C252 C 0.5977(2) 0.54880(17) 0.62354(5) 0.0372(9) Uani 1 d . .
H252 H 0.5976 0.5642 0.6368 0.045 Uiso 1 calc R .
C253 C 0.6571(3) 0.50135(18) 0.61873(6) 0.0472(10) Uani 1 d . .
H253 H 0.6970 0.4846 0.6287 0.057 Uiso 1 calc R .
C254 C 0.6586(3) 0.47844(18) 0.59960(6) 0.0453(10) Uani 1 d . .
H254 H 0.6992 0.4458 0.5963 0.054 Uiso 1 calc R .
C255 C 0.6005(3) 0.50335(19) 0.58523(6) 0.0459(10) Uani 1 d . .
H255 H 0.6015 0.4883 0.5719 0.055 Uiso 1 calc R .
C256 C 0.5405(2) 0.55029(18) 0.59016(6) 0.0386(9) Uani 1 d . .
H256 H 0.5000 0.5664 0.5802 0.046 Uiso 1 calc R .
C257 C -0.1157(4) 0.5488(3) 0.58297(8) 0.098(2) Uani 1 d . .
H25C H -0.0610 0.5245 0.5863 0.147 Uiso 1 calc R .
H25D H -0.1066 0.5725 0.5707 0.147 Uiso 1 calc R .
H25E H -0.1674 0.5204 0.5810 0.147 Uiso 1 calc R .
C258 C -0.2160(3) 0.6296(3) 0.59445(9) 0.094(2) Uani 1 d . .
H25F H -0.2261 0.6580 0.6056 0.140 Uiso 1 calc R .
H25G H -0.2689 0.6024 0.5925 0.140 Uiso 1 calc R .
H25H H -0.2070 0.6538 0.5823 0.140 Uiso 1 calc R .
C259 C -0.1156(3) 0.7241(2) 0.62927(9) 0.0815(18) Uani 1 d . .
H25I H -0.0723 0.7410 0.6198 0.122 Uiso 1 calc R .
H25J H -0.1046 0.7432 0.6424 0.122 Uiso 1 calc R .
H25K H -0.1776 0.7335 0.6245 0.122 Uiso 1 calc R .
C260 C -0.1657(4) 0.6268(2) 0.64483(8) 0.0792(16) Uani 1 d . .
H26A H -0.1541 0.5818 0.6450 0.119 Uiso 1 calc R .
H26B H -0.2288 0.6344 0.6405 0.119 Uiso 1 calc R .
H26C H -0.1552 0.6438 0.6583 0.119 Uiso 1 calc R .
C261 C 0.0745(3) 0.5581(2) 0.63605(8) 0.0650(13) Uani 1 d . .
H26D H 0.1037 0.5982 0.6335 0.097 Uiso 1 calc R .
H26E H 0.1153 0.5242 0.6324 0.097 Uiso 1 calc R .
H26F H 0.0611 0.5548 0.6503 0.097 Uiso 1 calc R .
C262 C -0.0604(4) 0.4940(2) 0.62629(12) 0.114(3) Uani 1 d . .
H26G H -0.1155 0.4943 0.6178 0.171 Uiso 1 calc R .
H26H H -0.0768 0.4888 0.6403 0.171 Uiso 1 calc R .
H26I H -0.0213 0.4594 0.6224 0.171 Uiso 1 calc R .
C263 C 0.3218(2) 0.80167(18) 0.54342(6) 0.0437(10) Uani 1 d . .
H26J H 0.2862 0.7772 0.5527 0.066 Uiso 1 calc R .
H26K H 0.3018 0.7921 0.5297 0.066 Uiso 1 calc R .
H26L H 0.3131 0.8462 0.5460 0.066 Uiso 1 calc R .
C264 C 0.4757(3) 0.8210(2) 0.53277(7) 0.0681(15) Uani 1 d . .
H26M H 0.5390 0.8086 0.5353 0.102 Uiso 1 calc R .
H26N H 0.4691 0.8657 0.5353 0.102 Uiso 1 calc R .
H26O H 0.4582 0.8119 0.5189 0.102 Uiso 1 calc R .
C265 C 0.4769(3) 0.63204(19) 0.54440(6) 0.0511(11) Uani 1 d . .
H26P H 0.4177 0.6257 0.5504 0.077 Uiso 1 calc R .
H26Q H 0.5140 0.5945 0.5463 0.077 Uiso 1 calc R .
H26R H 0.4684 0.6405 0.5301 0.077 Uiso 1 calc R .
C266 C 0.6121(3) 0.6965(2) 0.54561(7) 0.0667(14) Uani 1 d . .
H26S H 0.6411 0.7319 0.5525 0.100 Uiso 1 calc R .
H26T H 0.6048 0.7058 0.5313 0.100 Uiso 1 calc R .
H26U H 0.6502 0.6593 0.5474 0.100 Uiso 1 calc R .
C267 C 0.6021(3) 0.7559(2) 0.58958(6) 0.0505(11) Uani 1 d . .
H26V H 0.6119 0.7122 0.5861 0.076 Uiso 1 calc R .
H26W H 0.5836 0.7587 0.6035 0.076 Uiso 1 calc R .
H26X H 0.6584 0.7794 0.5880 0.076 Uiso 1 calc R .
C268 C 0.5114(3) 0.84819(19) 0.58097(7) 0.0551(12) Uani 1 d . .
H26Y H 0.4634 0.8633 0.5718 0.083 Uiso 1 calc R .
H26Z H 0.5664 0.8731 0.5793 0.083 Uiso 1 calc R .
H26$ H 0.4915 0.8519 0.5948 0.083 Uiso 1 calc R .
Mg31 Mg 0.15854(7) 0.70183(5) 0.903490(16) 0.0251(2) Uani 1 d . .
Mg32 Mg 0.35506(7) 0.67710(5) 0.911736(17) 0.0277(3) Uani 1 d . .
P301 P 0.00077(6) 0.62271(5) 0.930929(14) 0.0359(2) Uani 1 d . .
P302 P 0.49787(6) 0.76785(5) 0.883810(15) 0.0367(2) Uani 1 d . .
O301 O 0.07703(15) 0.65326(11) 0.92055(3) 0.0340(6) Uani 1 d . .
O302 O 0.44297(15) 0.72839(11) 0.89735(4) 0.0364(6) Uani 1 d . .
N301 N 0.25928(18) 0.74331(12) 0.92300(4) 0.0284(6) Uani 1 d . .
N302 N 0.25585(17) 0.63842(12) 0.89212(4) 0.0261(6) Uani 1 d . .
N303 N 0.08387(18) 0.75143(12) 0.88368(4) 0.0285(6) Uani 1 d . .
N304 N 0.42605(19) 0.61638(13) 0.92833(4) 0.0355(7) Uani 1 d . .
N305 N -0.0643(2) 0.57565(15) 0.91789(5) 0.0455(8) Uani 1 d . .
N306 N -0.0695(2) 0.67597(15) 0.93882(5) 0.0436(8) Uani 1 d . .
N307 N 0.0444(2) 0.58273(16) 0.94969(5) 0.0470(9) Uani 1 d . .
N308 N 0.4519(2) 0.78944(16) 0.86264(5) 0.0503(9) Uani 1 d . .
N309 N 0.5892(2) 0.72989(15) 0.87837(6) 0.0582(10) Uani 1 d . .
N310 N 0.5194(2) 0.83423(15) 0.89505(5) 0.0484(9) Uani 1 d . .
C301 C 0.2766(2) 0.81057(15) 0.91917(5) 0.0300(8) Uani 1 d . .
H30A H 0.2742 0.8177 0.9046 0.036 Uiso 1 calc R .
H30B H 0.3388 0.8208 0.9241 0.036 Uiso 1 calc R .
C302 C 0.2105(2) 0.85493(15) 0.92885(5) 0.0290(8) Uani 1 d . .
C303 C 0.1185(2) 0.85510(16) 0.92363(5) 0.0340(8) Uani 1 d . .
H303 H 0.0966 0.8291 0.9131 0.041 Uiso 1 calc R .
C304 C 0.0587(3) 0.89274(17) 0.93363(6) 0.0409(9) Uani 1 d . .
H304 H -0.0040 0.8922 0.9299 0.049 Uiso 1 calc R .
C305 C 0.0892(3) 0.93099(18) 0.94891(6) 0.0461(10) Uani 1 d . .
H305 H 0.0476 0.9562 0.9559 0.055 Uiso 1 calc R .
C306 C 0.1802(3) 0.93245(18) 0.95398(6) 0.0435(10) Uani 1 d . .
H306 H 0.2019 0.9593 0.9643 0.052 Uiso 1 calc R .
C307 C 0.2402(3) 0.89459(16) 0.94397(5) 0.0353(9) Uani 1 d . .
H307 H 0.3030 0.8959 0.9476 0.042 Uiso 1 calc R .
C308 C 0.2430(2) 0.73393(16) 0.94440(5) 0.0327(8) Uani 1 d . .
H30C H 0.2347 0.6887 0.9467 0.039 Uiso 1 calc R .
H30D H 0.1851 0.7547 0.9475 0.039 Uiso 1 calc R .
C309 C 0.3156(2) 0.75730(16) 0.95916(5) 0.0343(9) Uani 1 d . .
C310 C 0.2912(3) 0.77840(19) 0.97790(6) 0.0477(10) Uani 1 d . .
H310 H 0.2290 0.7794 0.9812 0.057 Uiso 1 calc R .
C311 C 0.3560(3) 0.7978(2) 0.99170(7) 0.0694(14) Uani 1 d . .
H311 H 0.3380 0.8113 1.0045 0.083 Uiso 1 calc R .
C312 C 0.4461(3) 0.7980(2) 0.98720(7) 0.0717(15) Uani 1 d . .
H312 H 0.4904 0.8118 0.9968 0.086 Uiso 1 calc R .
C313 C 0.4717(3) 0.7781(2) 0.96865(7) 0.0627(13) Uani 1 d . .
H313 H 0.5340 0.7783 0.9654 0.075 Uiso 1 calc R .
C314 C 0.4070(3) 0.75795(18) 0.95483(6) 0.0455(10) Uani 1 d . .
H314 H 0.4255 0.7442 0.9421 0.055 Uiso 1 calc R .
C315 C 0.2278(2) 0.57229(15) 0.89356(5) 0.0289(8) Uani 1 d . .
H31A H 0.1991 0.5658 0.9066 0.035 Uiso 1 calc R .
H31B H 0.2827 0.5458 0.8934 0.035 Uiso 1 calc R .
C316 C 0.1626(2) 0.55075(15) 0.87717(5) 0.0263(8) Uani 1 d . .
C317 C 0.0847(2) 0.58425(17) 0.87183(6) 0.0391(9) Uani 1 d . .
H317 H 0.0706 0.6209 0.8791 0.047 Uiso 1 calc R .
C318 C 0.0277(2) 0.56574(17) 0.85637(6) 0.0418(10) Uani 1 d . .
H318 H -0.0246 0.5898 0.8529 0.050 Uiso 1 calc R .
C319 C 0.0462(3) 0.51243(17) 0.84585(5) 0.0383(9) Uani 1 d . .
H319 H 0.0067 0.4993 0.8352 0.046 Uiso 1 calc R .
C320 C 0.1225(2) 0.47809(17) 0.85080(5) 0.0369(9) Uani 1 d . .
H320 H 0.1353 0.4410 0.8437 0.044 Uiso 1 calc R .
C321 C 0.1804(2) 0.49760(16) 0.86610(5) 0.0299(8) Uani 1 d . .
H321 H 0.2336 0.4741 0.8691 0.036 Uiso 1 calc R .
C322 C 0.2802(2) 0.65329(15) 0.87138(5) 0.0291(8) Uani 1 d . .
H32A H 0.3084 0.6952 0.8713 0.035 Uiso 1 calc R .
H32B H 0.2235 0.6558 0.8632 0.035 Uiso 1 calc R .
C323 C 0.3440(2) 0.60818(15) 0.86128(5) 0.0285(8) Uani 1 d . .
C324 C 0.3266(2) 0.59059(16) 0.84166(5) 0.0344(9) Uani 1 d . .
H324 H 0.2752 0.6073 0.8347 0.041 Uiso 1 calc R .
C325 C 0.3826(3) 0.54905(17) 0.83203(5) 0.0405(10) Uani 1 d . .
H325 H 0.3698 0.5379 0.8185 0.049 Uiso 1 calc R .
C326 C 0.4566(3) 0.52402(18) 0.84199(6) 0.0441(10) Uani 1 d . .
H326 H 0.4950 0.4956 0.8354 0.053 Uiso 1 calc R .
C327 C 0.4748(3) 0.5402(2) 0.86151(6) 0.0498(11) Uani 1 d . .
H327 H 0.5259 0.5229 0.8684 0.060 Uiso 1 calc R .
C328 C 0.4185(3) 0.58200(19) 0.87119(6) 0.0445(10) Uani 1 d . .
H328 H 0.4313 0.5926 0.8847 0.053 Uiso 1 calc R .
C329 C -0.0104(2) 0.73762(16) 0.87775(5) 0.0322(8) Uani 1 d . .
H32C H -0.0327 0.7036 0.8863 0.039 Uiso 1 calc R .
H32D H -0.0119 0.7222 0.8638 0.039 Uiso 1 calc R .
C330 C -0.0747(2) 0.79257(16) 0.87911(5) 0.0310(8) Uani 1 d . .
C331 C -0.1057(2) 0.8126(2) 0.89738(6) 0.0468(10) Uani 1 d . .
H331 H -0.0890 0.7905 0.9092 0.056 Uiso 1 calc R .
C332 C -0.1616(3) 0.8652(2) 0.89850(8) 0.0608(13) Uani 1 d . .
H332 H -0.1827 0.8783 0.9111 0.073 Uiso 1 calc R .
C333 C -0.1861(3) 0.89784(19) 0.88166(8) 0.0586(13) Uani 1 d . .
H333 H -0.2234 0.9338 0.8825 0.070 Uiso 1 calc R .
C334 C -0.1564(3) 0.87818(19) 0.86364(8) 0.0561(12) Uani 1 d . .
H334 H -0.1735 0.9004 0.8519 0.067 Uiso 1 calc R .
C335 C -0.1016(2) 0.82605(18) 0.86238(6) 0.0427(10) Uani 1 d . .
H335 H -0.0820 0.8129 0.8497 0.051 Uiso 1 calc R .
C336 C 0.1187(2) 0.80392(16) 0.87282(5) 0.0300(8) Uani 1 d . .
H33A H 0.1762 0.8170 0.8796 0.036 Uiso 1 calc R .
H33B H 0.0752 0.8387 0.8741 0.036 Uiso 1 calc R .
C337 C 0.1372(2) 0.79601(16) 0.85057(5) 0.0298(8) Uani 1 d . .
C338 C 0.1324(2) 0.73927(16) 0.84081(5) 0.0323(8) Uani 1 d . .
H338 H 0.1100 0.7038 0.8476 0.039 Uiso 1 calc R .
C339 C 0.1599(2) 0.73324(18) 0.82119(5) 0.0382(9) Uani 1 d . .
H339 H 0.1574 0.6937 0.8148 0.046 Uiso 1 calc R .
C340 C 0.1907(3) 0.78459(19) 0.81093(6) 0.0453(10) Uani 1 d . .
H340 H 0.2103 0.7804 0.7976 0.054 Uiso 1 calc R .
C341 C 0.1927(3) 0.84216(19) 0.82029(6) 0.0453(10) Uani 1 d . .
H341 H 0.2131 0.8778 0.8133 0.054 Uiso 1 calc R .
C342 C 0.1651(2) 0.84800(17) 0.83981(5) 0.0378(9) Uani 1 d . .
H342 H 0.1652 0.8879 0.8460 0.045 Uiso 1 calc R .
C343 C 0.3865(3) 0.55850(17) 0.93530(6) 0.0390(9) Uani 1 d . .
H34A H 0.4206 0.5235 0.9295 0.047 Uiso 1 calc R .
H34B H 0.3234 0.5560 0.9299 0.047 Uiso 1 calc R .
C344 C 0.3844(2) 0.54859(16) 0.95762(6) 0.0370(9) Uani 1 d . .
C345 C 0.3579(3) 0.5956(2) 0.97049(6) 0.0477(10) Uani 1 d . .
H345 H 0.3430 0.6356 0.9652 0.057 Uiso 1 calc R .
C346 C 0.3528(3) 0.5857(2) 0.99079(7) 0.0584(12) Uani 1 d . .
H346 H 0.3332 0.6181 0.9994 0.070 Uiso 1 calc R .
C347 C 0.3766(3) 0.5279(3) 0.99846(7) 0.0716(15) Uani 1 d . .
H347 H 0.3725 0.5201 1.0124 0.086 Uiso 1 calc R .
C348 C 0.4063(4) 0.4817(2) 0.98590(8) 0.0780(16) Uani 1 d . .
H348 H 0.4246 0.4426 0.9912 0.094 Uiso 1 calc R .
C349 C 0.4094(3) 0.49204(19) 0.96581(7) 0.0530(11) Uani 1 d . .
H349 H 0.4292 0.4596 0.9573 0.064 Uiso 1 calc R .
C350 C 0.5165(2) 0.62524(17) 0.93702(6) 0.0362(9) Uani 1 d . .
H35A H 0.5109 0.6327 0.9515 0.043 Uiso 1 calc R .
H35B H 0.5427 0.6634 0.9312 0.043 Uiso 1 calc R .
C351 C 0.5835(2) 0.57172(16) 0.93427(5) 0.0312(8) Uani 1 d . .
C352 C 0.6455(2) 0.55614(17) 0.94920(6) 0.0393(9) Uani 1 d . .
H352 H 0.6468 0.5793 0.9613 0.047 Uiso 1 calc R .
C353 C 0.7061(3) 0.50727(19) 0.94693(7) 0.0510(11) Uani 1 d . .
H353 H 0.7483 0.4974 0.9574 0.061 Uiso 1 calc R .
C354 C 0.7053(3) 0.47327(18) 0.92965(7) 0.0498(11) Uani 1 d . .
H354 H 0.7474 0.4402 0.9280 0.060 Uiso 1 calc R .
C355 C 0.6435(3) 0.48733(18) 0.91469(7) 0.0505(11) Uani 1 d . .
H355 H 0.6421 0.4637 0.9027 0.061 Uiso 1 calc R .
C356 C 0.5828(3) 0.53615(18) 0.91706(6) 0.0468(10) Uani 1 d . .
H356 H 0.5399 0.5453 0.9066 0.056 Uiso 1 calc R .
C357 C -0.0373(3) 0.5103(2) 0.91485(8) 0.0634(13) Uani 1 d . .
H35C H 0.0066 0.4980 0.9254 0.095 Uiso 1 calc R .
H35D H -0.0095 0.5061 0.9018 0.095 Uiso 1 calc R .
H35E H -0.0909 0.4835 0.9154 0.095 Uiso 1 calc R .
C358 C -0.1305(3) 0.5980(2) 0.90273(7) 0.0583(12) Uani 1 d . .
H35F H -0.1459 0.6416 0.9055 0.087 Uiso 1 calc R .
H35G H -0.1855 0.5724 0.9031 0.087 Uiso 1 calc R .
H35H H -0.1043 0.5950 0.8895 0.087 Uiso 1 calc R .
C359 C -0.1635(3) 0.6635(3) 0.94482(8) 0.0725(15) Uani 1 d . .
H35I H -0.1858 0.6256 0.9382 0.109 Uiso 1 calc R .
H35J H -0.2023 0.6988 0.9409 0.109 Uiso 1 calc R .
H35K H -0.1646 0.6580 0.9593 0.109 Uiso 1 calc R .
C360 C -0.0313(3) 0.7323(2) 0.94804(6) 0.0530(11) Uani 1 d . .
H36A H 0.0302 0.7391 0.9433 0.080 Uiso 1 calc R .
H36B H -0.0291 0.7275 0.9626 0.080 Uiso 1 calc R .
H36C H -0.0694 0.7683 0.9444 0.080 Uiso 1 calc R .
C361 C -0.0143(3) 0.5537(3) 0.96431(8) 0.0837(18) Uani 1 d . .
H36D H -0.0757 0.5709 0.9628 0.126 Uiso 1 calc R .
H36E H 0.0098 0.5623 0.9778 0.126 Uiso 1 calc R .
H36F H -0.0161 0.5086 0.9621 0.126 Uiso 1 calc R .
C362 C 0.1376(3) 0.56042(18) 0.95073(6) 0.0459(10) Uani 1 d . .
H36G H 0.1731 0.5820 0.9407 0.069 Uiso 1 calc R .
H36H H 0.1385 0.5155 0.9482 0.069 Uiso 1 calc R .
H36I H 0.1640 0.5688 0.9640 0.069 Uiso 1 calc R .
C363 C 0.3796(3) 0.8359(3) 0.86181(9) 0.0789(17) Uani 1 d . .
H36J H 0.3820 0.8609 0.8740 0.118 Uiso 1 calc R .
H36K H 0.3207 0.8149 0.8606 0.118 Uiso 1 calc R .
H36L H 0.3876 0.8631 0.8502 0.118 Uiso 1 calc R .
C364 C 0.4549(4) 0.7494(3) 0.84493(7) 0.0861(18) Uani 1 d . .
H36M H 0.5044 0.7192 0.8466 0.129 Uiso 1 calc R .
H36N H 0.4651 0.7751 0.8331 0.129 Uiso 1 calc R .
H36O H 0.3971 0.7271 0.8432 0.129 Uiso 1 calc R .
C365 C 0.6593(4) 0.7589(2) 0.86643(10) 0.093(2) Uani 1 d . .
H36P H 0.6370 0.7989 0.8612 0.140 Uiso 1 calc R .
H36Q H 0.6739 0.7314 0.8553 0.140 Uiso 1 calc R .
H36R H 0.7139 0.7659 0.8748 0.140 Uiso 1 calc R .
C366 C 0.6150(3) 0.6711(2) 0.88690(9) 0.0767(16) Uani 1 d . .
H36S H 0.5646 0.6544 0.8945 0.115 Uiso 1 calc R .
H36T H 0.6682 0.6767 0.8958 0.115 Uiso 1 calc R .
H36U H 0.6298 0.6419 0.8762 0.115 Uiso 1 calc R .
C367 C 0.5546(3) 0.88956(19) 0.88508(8) 0.0681(15) Uani 1 d . .
H36V H 0.5372 0.8882 0.8709 0.102 Uiso 1 calc R .
H36W H 0.6209 0.8904 0.8866 0.102 Uiso 1 calc R .
H36X H 0.5293 0.9271 0.8911 0.102 Uiso 1 calc R .
C368 C 0.5445(3) 0.8324(2) 0.91631(7) 0.0733(15) Uani 1 d . .
H36Y H 0.5198 0.7945 0.9223 0.110 Uiso 1 calc R .
H36Z H 0.5199 0.8691 0.9230 0.110 Uiso 1 calc R .
H36$ H 0.6108 0.8322 0.9179 0.110 Uiso 1 calc R .
C401 C 0.7220(3) 0.8413(3) 0.49806(8) 0.0807(15) Uani 1 d DU .
C402 C 0.6895(5) 0.7829(4) 0.49319(10) 0.123(3) Uani 1 d DU .
C403 C 0.7478(8) 0.7313(4) 0.49415(12) 0.174(4) Uani 1 d DU .
C404 C 0.8393(7) 0.7434(4) 0.50002(11) 0.168(4) Uani 1 d DU .
C405 C 0.8687(4) 0.8033(4) 0.50421(8) 0.130(3) Uani 1 d DU .
C406 C 0.8104(3) 0.8510(3) 0.50359(7) 0.0819(16) Uani 1 d DU .
C407 C 0.8424(6) 0.9171(4) 0.50930(12) 0.170(4) Uani 1 d DU .
C501 C 0.4829(11) 0.4654(8) 0.5132(2) 0.240(12) Uani 0.50 d PGDU -1
C502 C 0.3933(9) 0.4692(9) 0.5063(3) 0.288(12) Uani 0.50 d PGDU -1
C503 C 0.3714(7) 0.5042(8) 0.4894(3) 0.232(12) Uani 0.50 d PGDU -1
C504 C 0.4391(10) 0.5354(7) 0.4794(2) 0.187(8) Uani 0.50 d PGDU -1
C505 C 0.5288(9) 0.5316(7) 0.48628(19) 0.182(9) Uani 0.50 d PGDU -1
C506 C 0.5506(7) 0.4965(8) 0.50319(19) 0.160(7) Uani 0.50 d PGDU -1
C507 C 0.6474(8) 0.4924(12) 0.5106(3) 0.314(18) Uani 0.50 d PGDU -1

loop_
_atom_type_symbol
_atom_type_description
_atom_type_scat_dispersion_real
_atom_type_scat_dispersion_imag
_atom_type_scat_source
C C 0.0033 0.0016 'International Tables Vol C Tables 4.2.6.8 and 6.1.1.4'
H H 0.0000 0.0000 'International Tables Vol C Tables 4.2.6.8 and 6.1.1.4'
N N 0.0061 0.0033 'International Tables Vol C Tables 4.2.6.8 and 6.1.1.4'
O O 0.0106 0.0060 'International Tables Vol C Tables 4.2.6.8 and 6.1.1.4'
Mg Mg 0.0486 0.0363 'International Tables Vol C Tables 4.2.6.8 and 6.1.1.4'
P P 0.1023 0.0942 'International Tables Vol C Tables 4.2.6.8 and 6.1.1.4'

loop_
_geom_angle_atom_site_label_1
_geom_angle_atom_site_label_2
_geom_angle_atom_site_label_3
_geom_angle
_geom_angle_site_symmetry_1
_geom_angle_site_symmetry_3
_geom_angle_publ_flag
O101 Mg11 N103 108.45(12) . . ?
O101 Mg11 N101 105.20(11) . . ?
N103 Mg11 N101 122.16(12) . . ?
O101 Mg11 N102 110.57(11) . . ?
N103 Mg11 N102 117.91(12) . . ?
N101 Mg11 N102 91.09(11) . . ?
N104 Mg12 O102 106.80(11) . . ?
N104 Mg12 N101 123.92(12) . . ?
O102 Mg12 N101 104.32(11) . . ?
N104 Mg12 N102 117.58(12) . . ?
O102 Mg12 N102 111.74(11) . . ?
N101 Mg12 N102 91.39(11) . . ?
O101 P101 N105 108.86(15) . . ?
O101 P101 N107 114.67(15) . . ?
N105 P101 N107 108.63(16) . . ?
O101 P101 N106 111.78(15) . . ?
N105 P101 N106 108.46(16) . . ?
N107 P101 N106 104.21(17) . . ?
O102 P102 N110 110.77(16) . . ?
O102 P102 N109 108.74(14) . . ?
N110 P102 N109 111.19(17) . . ?
O102 P102 N108 116.24(15) . . ?
N110 P102 N108 103.46(17) . . ?
N109 P102 N108 106.30(17) . . ?
P101 O101 Mg11 171.40(16) . . ?
P102 O102 Mg12 170.86(16) . . ?
C101 N101 C108 111.0(3) . . ?
C101 N101 Mg12 112.5(2) . . ?
C108 N101 Mg12 115.0(2) . . ?
C101 N101 Mg11 115.1(2) . . ?
C108 N101 Mg11 112.7(2) . . ?
Mg12 N101 Mg11 89.14(11) . . ?
C122 N102 C115 110.2(3) . . ?
C122 N102 Mg11 115.9(2) . . ?
C115 N102 Mg11 111.9(2) . . ?
C122 N102 Mg12 105.61(19) . . ?
C115 N102 Mg12 123.7(2) . . ?
Mg11 N102 Mg12 88.37(11) . . ?
C136 N103 C129 109.9(3) . . ?
C136 N103 Mg11 124.9(2) . . ?
C129 N103 Mg11 124.9(2) . . ?
C143 N104 C150 111.4(3) . . ?
C143 N104 Mg12 122.4(2) . . ?
C150 N104 Mg12 126.2(2) . . ?
C157 N105 C158 113.8(3) . . ?
C157 N105 P101 122.6(2) . . ?
C158 N105 P101 122.2(3) . . ?
C159 N106 C160 111.9(3) . . ?
C159 N106 P101 118.5(3) . . ?
C160 N106 P101 126.2(3) . . ?
C162 N107 C161 112.5(3) . . ?
C162 N107 P101 121.2(3) . . ?
C161 N107 P101 119.1(3) . . ?
C163 N108 C164 112.1(3) . . ?
C163 N108 P102 120.8(3) . . ?
C164 N108 P102 120.2(3) . . ?
C165 N109 C166 113.2(3) . . ?
C165 N109 P102 124.3(3) . . ?
C166 N109 P102 121.2(2) . . ?
C167 N110 C168 113.6(3) . . ?
C167 N110 P102 117.5(3) . . ?
C168 N110 P102 125.1(3) . . ?
N101 C101 C102 117.1(3) . . ?
C107 C102 C103 118.1(3) . . ?
C107 C102 C101 119.1(3) . . ?
C103 C102 C101 122.8(3) . . ?
C104 C103 C102 121.0(4) . . ?
C105 C104 C103 120.5(4) . . ?
C106 C105 C104 119.3(4) . . ?
C105 C106 C107 120.7(4) . . ?
C102 C107 C106 120.4(4) . . ?
N101 C108 C109 116.8(3) . . ?
C114 C109 C110 117.4(3) . . ?
C114 C109 C108 122.2(3) . . ?
C110 C109 C108 120.4(3) . . ?
C111 C110 C109 121.7(4) . . ?
C112 C111 C110 119.9(4) . . ?
C113 C112 C111 119.6(4) . . ?
C112 C113 C114 120.4(4) . . ?
C109 C114 C113 121.1(4) . . ?
N102 C115 C116 116.1(3) . . ?
C117 C116 C121 117.0(3) . . ?
C117 C116 C115 122.5(3) . . ?
C121 C116 C115 120.4(3) . . ?
C118 C117 C116 121.8(3) . . ?
C119 C118 C117 120.1(4) . . ?
C120 C119 C118 119.7(4) . . ?
C119 C120 C121 120.1(4) . . ?
C120 C121 C116 121.3(4) . . ?
N102 C122 C123 116.8(3) . . ?
C128 C123 C124 117.7(4) . . ?
C128 C123 C122 122.8(3) . . ?
C124 C123 C122 119.4(4) . . ?
C125 C124 C123 120.4(4) . . ?
C126 C125 C124 120.8(4) . . ?
C127 C126 C125 119.2(4) . . ?
C126 C127 C128 120.1(5) . . ?
C123 C128 C127 121.7(4) . . ?
N103 C129 C130 113.9(3) . . ?
C135 C130 C131 118.3(4) . . ?
C135 C130 C129 121.4(4) . . ?
C131 C130 C129 120.3(4) . . ?
C130 C131 C132 121.8(5) . . ?
C131 C132 C133 119.0(5) . . ?
C134 C133 C132 119.7(4) . . ?
C133 C134 C135 120.6(5) . . ?
C130 C135 C134 120.5(5) . . ?
N103 C136 C137 117.9(3) . . ?
C142 C137 C138 118.3(4) . . ?
C142 C137 C136 122.4(4) . . ?
C138 C137 C136 119.2(4) . . ?
C137 C138 C139 121.3(6) . . ?
C140 C139 C138 119.6(6) . . ?
C139 C140 C141 119.8(5) . . ?
C140 C141 C142 120.0(6) . . ?
C141 C142 C137 121.0(5) . . ?
N104 C143 C144 118.0(3) . . ?
C145 C144 C149 117.6(3) . . ?
C145 C144 C143 122.4(3) . . ?
C149 C144 C143 120.0(3) . . ?
C146 C145 C144 121.3(4) . . ?
C145 C146 C147 120.4(4) . . ?
C148 C147 C146 119.0(4) . . ?
C147 C148 C149 120.4(4) . . ?
C148 C149 C144 121.4(4) . . ?
N104 C150 C151 115.9(3) . . ?
C156 C151 C152 116.8(4) . . ?
C156 C151 C150 121.9(3) . . ?
C152 C151 C150 121.3(3) . . ?
C153 C152 C151 121.7(4) . . ?
C154 C153 C152 120.7(4) . . ?
C153 C154 C155 119.3(4) . . ?
C154 C155 C156 120.2(4) . . ?
C151 C156 C155 121.4(4) . . ?
N203 Mg21 O201 109.27(12) . . ?
N203 Mg21 N201 115.41(12) . . ?
O201 Mg21 N201 112.12(11) . . ?
N203 Mg21 N202 123.22(12) . . ?
O201 Mg21 N202 103.87(11) . . ?
N201 Mg21 N202 91.61(11) . . ?
O202 Mg22 N204 108.35(11) . . ?
O202 Mg22 N201 106.98(11) . . ?
N204 Mg22 N201 118.21(12) . . ?
O202 Mg22 N202 107.89(11) . . ?
N204 Mg22 N202 122.34(12) . . ?
N201 Mg22 N202 91.35(11) . . ?
O201 P201 N207 110.94(16) . . ?
O201 P201 N206 108.95(16) . . ?
N207 P201 N206 110.6(2) . . ?
O201 P201 N205 116.59(18) . . ?
N207 P201 N205 104.1(2) . . ?
N206 P201 N205 105.4(2) . . ?
O202 P202 N210 118.42(16) . . ?
O202 P202 N208 108.11(15) . . ?
N210 P202 N208 106.29(17) . . ?
O202 P202 N209 108.45(15) . . ?
N210 P202 N209 103.59(16) . . ?
N208 P202 N209 111.99(18) . . ?
P201 O201 Mg21 169.47(17) . . ?
P202 O202 Mg22 166.72(16) . . ?
C201 N201 C208 110.5(3) . . ?
C201 N201 Mg21 108.6(2) . . ?
C208 N201 Mg21 121.8(2) . . ?
C201 N201 Mg22 112.5(2) . . ?
C208 N201 Mg22 112.9(2) . . ?
Mg21 N201 Mg22 89.08(11) . . ?
C215 N202 C222 110.5(3) . . ?
C215 N202 Mg22 112.2(2) . . ?
C222 N202 Mg22 115.8(2) . . ?
C215 N202 Mg21 113.7(2) . . ?
C222 N202 Mg21 115.1(2) . . ?
Mg22 N202 Mg21 87.95(10) . . ?
C236 N203 C229 112.1(3) . . ?
C236 N203 Mg21 124.6(2) . . ?
C229 N203 Mg21 123.2(2) . . ?
C243 N204 C250 111.3(3) . . ?
C243 N204 Mg22 126.9(2) . . ?
C250 N204 Mg22 121.8(2) . . ?
C257 N205 C258 111.6(5) . . ?
C257 N205 P201 121.9(4) . . ?
C258 N205 P201 120.8(4) . . ?
C259 N206 C260 114.2(4) . . ?
C259 N206 P201 123.4(3) . . ?
C260 N206 P201 119.8(3) . . ?
C262 N207 C261 114.2(4) . . ?
C262 N207 P201 125.5(3) . . ?
C261 N207 P201 118.7(3) . . ?
C263 N208 C264 113.2(3) . . ?
C263 N208 P202 125.1(3) . . ?
C264 N208 P202 121.5(3) . . ?
C265 N209 C266 111.6(3) . . ?
C265 N209 P202 117.9(3) . . ?
C266 N209 P202 123.5(3) . . ?
C267 N210 C268 112.9(3) . . ?
C267 N210 P202 123.9(3) . . ?
C268 N210 P202 120.7(3) . . ?
N201 C201 C202 117.3(3) . . ?
C207 C202 C203 117.7(3) . . ?
C207 C202 C201 119.6(3) . . ?
C203 C202 C201 122.7(3) . . ?
C204 C203 C202 121.4(4) . . ?
C203 C204 C205 119.7(4) . . ?
C206 C205 C204 120.1(4) . . ?
C205 C206 C207 119.4(4) . . ?
C202 C207 C206 121.7(4) . . ?
N201 C208 C209 115.2(3) . . ?
C214 C209 C210 117.2(3) . . ?
C214 C209 C208 122.1(3) . . ?
C210 C209 C208 120.7(3) . . ?
C211 C210 C209 121.3(4) . . ?
C210 C211 C212 120.3(4) . . ?
C213 C212 C211 119.7(4) . . ?
C212 C213 C214 119.8(4) . . ?
C213 C214 C209 121.8(3) . . ?
N202 C215 C216 119.0(3) . . ?
C221 C216 C217 117.5(4) . . ?
C221 C216 C215 119.4(3) . . ?
C217 C216 C215 123.0(3) . . ?
C218 C217 C216 120.7(4) . . ?
C219 C218 C217 120.7(5) . . ?
C218 C219 C220 119.5(4) . . ?
C221 C220 C219 120.0(5) . . ?
C220 C221 C216 121.6(4) . . ?
N202 C222 C223 115.8(3) . . ?
C224 C223 C228 117.9(3) . . ?
C224 C223 C222 120.8(3) . . ?
C228 C223 C222 121.3(3) . . ?
C223 C224 C225 121.5(4) . . ?
C226 C225 C224 119.5(4) . . ?
C227 C226 C225 120.3(4) . . ?
C226 C227 C228 120.3(4) . . ?
C227 C228 C223 120.6(4) . . ?
N203 C229 C230 116.2(3) . . ?
C235 C230 C231 117.6(3) . . ?
C235 C230 C229 120.4(3) . . ?
C231 C230 C229 122.0(3) . . ?
C230 C231 C232 121.1(4) . . ?
C233 C232 C231 120.5(4) . . ?
C232 C233 C234 119.4(4) . . ?
C233 C234 C235 120.2(4) . . ?
C230 C235 C234 121.2(4) . . ?
N203 C236 C237 118.3(3) . . ?
C242 C237 C238 117.7(3) . . ?
C242 C237 C236 122.5(3) . . ?
C238 C237 C236 119.7(3) . . ?
C239 C238 C237 120.9(4) . . ?
C240 C239 C238 120.4(4) . . ?
C241 C240 C239 119.2(4) . . ?
C240 C241 C242 120.6(4) . . ?
C237 C242 C241 121.2(4) . . ?
N204 C243 C244 119.3(3) . . ?
C245 C244 C249 117.9(4) . . ?
C245 C244 C243 123.1(3) . . ?
C249 C244 C243 119.0(3) . . ?
C244 C245 C246 120.9(4) . . ?
C247 C246 C245 120.3(4) . . ?
C246 C247 C248 119.4(4) . . ?
C247 C248 C249 120.2(4) . . ?
C248 C249 C244 121.2(4) . . ?
N204 C250 C251 116.0(3) . . ?
C252 C251 C256 117.6(3) . . ?
C252 C251 C250 121.2(3) . . ?
C256 C251 C250 121.1(3) . . ?
C251 C252 C253 121.3(4) . . ?
C254 C253 C252 120.4(4) . . ?
C253 C254 C255 119.2(4) . . ?
C254 C255 C256 120.2(4) . . ?
C251 C256 C255 121.3(4) . . ?
O301 Mg31 N303 109.29(11) . . ?
O301 Mg31 N302 107.23(11) . . ?
N303 Mg31 N302 117.65(12) . . ?
O301 Mg31 N301 106.73(11) . . ?
N303 Mg31 N301 122.78(12) . . ?
N302 Mg31 N301 91.21(11) . . ?
O302 Mg32 N304 107.18(12) . . ?
O302 Mg32 N302 111.65(11) . . ?
N304 Mg32 N302 115.82(12) . . ?
O302 Mg32 N301 104.46(11) . . ?
N304 Mg32 N301 125.11(12) . . ?
N302 Mg32 N301 91.59(11) . . ?
O301 P301 N305 117.57(16) . . ?
O301 P301 N307 107.65(15) . . ?
N305 P301 N307 107.44(17) . . ?
O301 P301 N306 109.63(15) . . ?
N305 P301 N306 103.67(17) . . ?
N307 P301 N306 110.81(17) . . ?
O302 P302 N308 118.15(16) . . ?
O302 P302 N309 108.58(16) . . ?
N308 P302 N309 106.0(2) . . ?
O302 P302 N310 108.31(16) . . ?
N308 P302 N310 103.00(19) . . ?
N309 P302 N310 112.81(18) . . ?
P301 O301 Mg31 168.44(16) . . ?
P302 O302 Mg32 170.61(17) . . ?
C308 N301 C301 109.5(3) . . ?
C308 N301 Mg31 114.0(2) . . ?
C301 N301 Mg31 114.6(2) . . ?
C308 N301 Mg32 112.1(2) . . ?
C301 N301 Mg32 117.4(2) . . ?
Mg31 N301 Mg32 87.85(11) . . ?
C322 N302 C315 110.1(3) . . ?
C322 N302 Mg32 108.6(2) . . ?
C315 N302 Mg32 121.7(2) . . ?
C322 N302 Mg31 112.41(19) . . ?
C315 N302 Mg31 113.3(2) . . ?
Mg32 N302 Mg31 89.32(11) . . ?
C336 N303 C329 111.7(3) . . ?
C336 N303 Mg31 123.4(2) . . ?
C329 N303 Mg31 124.8(2) . . ?
C350 N304 C343 110.8(3) . . ?
C350 N304 Mg32 126.9(2) . . ?
C343 N304 Mg32 121.9(2) . . ?
C358 N305 C357 113.1(4) . . ?
C358 N305 P301 122.5(3) . . ?
C357 N305 P301 120.4(3) . . ?
C360 N306 C359 112.8(3) . . ?
C360 N306 P301 118.2(3) . . ?
C359 N306 P301 124.6(3) . . ?
C362 N307 C361 113.8(3) . . ?
C362 N307 P301 124.0(3) . . ?
C361 N307 P301 120.6(3) . . ?
C363 N308 C364 114.1(4) . . ?
C363 N308 P302 121.0(3) . . ?
C364 N308 P302 121.3(3) . . ?
C366 N309 C365 114.2(4) . . ?
C366 N309 P302 124.4(3) . . ?
C365 N309 P302 120.8(3) . . ?
C368 N310 C367 112.5(4) . . ?
C368 N310 P302 117.7(3) . . ?
C367 N310 P302 124.2(3) . . ?
N301 C301 C302 114.7(3) . . ?
C307 C302 C303 118.0(3) . . ?
C307 C302 C301 120.2(3) . . ?
C303 C302 C301 121.8(3) . . ?
C304 C303 C302 120.7(3) . . ?
C305 C304 C303 120.5(4) . . ?
C306 C305 C304 119.6(4) . . ?
C305 C306 C307 119.9(4) . . ?
C302 C307 C306 121.3(3) . . ?
N301 C308 C309 117.1(3) . . ?
C314 C309 C310 117.5(4) . . ?
C314 C309 C308 122.5(3) . . ?
C310 C309 C308 119.9(3) . . ?
C311 C310 C309 120.9(4) . . ?
C312 C311 C310 120.8(4) . . ?
C311 C312 C313 119.3(4) . . ?
C312 C313 C314 120.1(4) . . ?
C313 C314 C309 121.4(4) . . ?
N302 C315 C316 114.7(3) . . ?
C321 C316 C317 116.9(3) . . ?
C321 C316 C315 120.9(3) . . ?
C317 C316 C315 122.1(3) . . ?
C318 C317 C316 121.8(3) . . ?
C319 C318 C317 120.0(4) . . ?
C318 C319 C320 119.6(3) . . ?
C319 C320 C321 120.0(3) . . ?
C320 C321 C316 121.6(3) . . ?
N302 C322 C323 116.7(3) . . ?
C324 C323 C328 117.9(3) . . ?
C324 C323 C322 119.7(3) . . ?
C328 C323 C322 122.4(3) . . ?
C323 C324 C325 121.3(3) . . ?
C326 C325 C324 120.0(4) . . ?
C325 C326 C327 119.7(4) . . ?
C326 C327 C328 120.2(4) . . ?
C323 C328 C327 120.8(4) . . ?
N303 C329 C330 114.6(3) . . ?
C335 C330 C331 117.4(3) . . ?
C335 C330 C329 121.5(3) . . ?
C331 C330 C329 121.0(3) . . ?
C330 C331 C332 120.4(4) . . ?
C333 C332 C331 120.7(4) . . ?
C334 C333 C332 119.2(4) . . ?
C333 C334 C335 120.5(4) . . ?
C330 C335 C334 121.8(4) . . ?
N303 C336 C337 118.7(3) . . ?
C338 C337 C342 118.1(3) . . ?
C338 C337 C336 123.3(3) . . ?
C342 C337 C336 118.5(3) . . ?
C337 C338 C339 121.1(3) . . ?
C340 C339 C338 120.3(4) . . ?
C339 C340 C341 119.3(4) . . ?
C340 C341 C342 120.3(4) . . ?
C341 C342 C337 120.9(4) . . ?
N304 C343 C344 117.2(3) . . ?
C349 C344 C345 118.0(4) . . ?
C349 C344 C343 120.3(4) . . ?
C345 C344 C343 121.7(3) . . ?
C346 C345 C344 121.5(4) . . ?
C345 C346 C347 119.0(5) . . ?
C348 C347 C346 119.9(5) . . ?
C349 C348 C347 120.3(5) . . ?
C348 C349 C344 121.3(5) . . ?
N304 C350 C351 116.3(3) . . ?
C352 C351 C356 117.5(3) . . ?
C352 C351 C350 120.8(3) . . ?
C356 C351 C350 121.7(3) . . ?
C351 C352 C353 121.3(4) . . ?
C354 C353 C352 120.3(4) . . ?
C353 C354 C355 119.4(4) . . ?
C354 C355 C356 120.0(4) . . ?
C351 C356 C355 121.4(4) . . ?
C406 C401 C402 121.9(6) . . ?
C401 C402 C403 120.0(7) . . ?
C402 C403 C404 116.4(8) . . ?
C405 C404 C403 121.1(8) . . ?
C406 C405 C404 120.5(7) . . ?
C405 C406 C401 120.1(7) . . ?
C405 C406 C407 120.3(7) . . ?
C401 C406 C407 119.6(7) . . ?
C502 C501 C506 120.1 . . ?
C501 C502 C503 120.0 . . ?
C502 C503 C504 120.0 . . ?
C505 C504 C503 120.0 . . ?
C506 C505 C504 120.0 . . ?
C501 C506 C505 120.0 . . ?
C501 C506 C507 120.0 . . ?
C505 C506 C507 120.0 . . ?

loop_
_geom_bond_atom_site_label_1
_geom_bond_atom_site_label_2
_geom_bond_distance
_geom_bond_site_symmetry_2
_geom_bond_publ_flag
Mg11 O101 1.999(2) . ?
Mg11 N103 2.009(3) . ?
Mg11 N101 2.137(3) . ?
Mg11 N102 2.142(3) . ?
Mg12 N104 1.990(3) . ?
Mg12 O102 1.994(2) . ?
Mg12 N101 2.122(3) . ?
Mg12 N102 2.147(3) . ?
P101 O101 1.492(2) . ?
P101 N105 1.628(3) . ?
P101 N107 1.636(3) . ?
P101 N106 1.638(3) . ?
P102 O102 1.490(2) . ?
P102 N110 1.627(3) . ?
P102 N109 1.633(3) . ?
P102 N108 1.640(3) . ?
N101 C101 1.477(4) . ?
N101 C108 1.480(4) . ?
N102 C122 1.474(4) . ?
N102 C115 1.484(4) . ?
N103 C136 1.444(5) . ?
N103 C129 1.465(4) . ?
N104 C143 1.453(4) . ?
N104 C150 1.460(4) . ?
N105 C157 1.460(5) . ?
N105 C158 1.468(5) . ?
N106 C159 1.461(5) . ?
N106 C160 1.464(5) . ?
N107 C162 1.461(5) . ?
N107 C161 1.470(5) . ?
N108 C163 1.454(5) . ?
N108 C164 1.477(5) . ?
N109 C165 1.426(5) . ?
N109 C166 1.466(5) . ?
N110 C167 1.460(5) . ?
N110 C168 1.466(5) . ?
C101 C102 1.518(5) . ?
C102 C107 1.382(5) . ?
C102 C103 1.388(5) . ?
C103 C104 1.384(5) . ?
C104 C105 1.370(7) . ?
C105 C106 1.370(7) . ?
C106 C107 1.396(6) . ?
C108 C109 1.520(5) . ?
C109 C114 1.387(5) . ?
C109 C110 1.388(5) . ?
C110 C111 1.384(6) . ?
C111 C112 1.383(6) . ?
C112 C113 1.364(6) . ?
C113 C114 1.396(5) . ?
C115 C116 1.510(5) . ?
C116 C117 1.388(5) . ?
C116 C121 1.392(5) . ?
C117 C118 1.379(5) . ?
C118 C119 1.375(5) . ?
C119 C120 1.372(6) . ?
C120 C121 1.388(5) . ?
C122 C123 1.523(5) . ?
C123 C128 1.382(5) . ?
C123 C124 1.393(5) . ?
C124 C125 1.393(6) . ?
C125 C126 1.375(7) . ?
C126 C127 1.373(7) . ?
C127 C128 1.387(5) . ?
C129 C130 1.521(5) . ?
C130 C135 1.372(5) . ?
C130 C131 1.376(6) . ?
C131 C132 1.379(6) . ?
C132 C133 1.393(8) . ?
C133 C134 1.354(8) . ?
C134 C135 1.395(6) . ?
C136 C137 1.526(5) . ?
C137 C142 1.386(6) . ?
C137 C138 1.387(6) . ?
C138 C139 1.388(7) . ?
C139 C140 1.384(10) . ?
C140 C141 1.386(10) . ?
C141 C142 1.387(6) . ?
C143 C144 1.519(5) . ?
C144 C145 1.383(5) . ?
C144 C149 1.389(5) . ?
C145 C146 1.379(5) . ?
C146 C147 1.385(6) . ?
C147 C148 1.376(6) . ?
C148 C149 1.378(5) . ?
C150 C151 1.517(5) . ?
C151 C156 1.375(5) . ?
C151 C152 1.378(5) . ?
C152 C153 1.378(6) . ?
C153 C154 1.352(7) . ?
C154 C155 1.361(7) . ?
C155 C156 1.391(6) . ?
Mg21 N203 1.992(3) . ?
Mg21 O201 1.996(2) . ?
Mg21 N201 2.116(3) . ?
Mg21 N202 2.147(3) . ?
Mg22 O202 1.991(2) . ?
Mg22 N204 2.006(3) . ?
Mg22 N201 2.130(3) . ?
Mg22 N202 2.142(3) . ?
P201 O201 1.490(2) . ?
P201 N207 1.604(4) . ?
P201 N206 1.628(3) . ?
P201 N205 1.638(4) . ?
P202 O202 1.492(2) . ?
P202 N210 1.628(3) . ?
P202 N208 1.630(3) . ?
P202 N209 1.643(3) . ?
N201 C201 1.477(4) . ?
N201 C208 1.487(4) . ?
N202 C215 1.471(4) . ?
N202 C222 1.487(4) . ?
N203 C236 1.448(4) . ?
N203 C229 1.457(4) . ?
N204 C243 1.448(4) . ?
N204 C250 1.462(4) . ?
N205 C257 1.425(6) . ?
N205 C258 1.497(6) . ?
N206 C259 1.445(5) . ?
N206 C260 1.482(5) . ?
N207 C262 1.480(6) . ?
N207 C261 1.486(6) . ?
N208 C263 1.451(5) . ?
N208 C264 1.463(5) . ?
N209 C265 1.463(5) . ?
N209 C266 1.470(5) . ?
N210 C267 1.458(5) . ?
N210 C268 1.479(5) . ?
C201 C202 1.513(5) . ?
C202 C207 1.382(5) . ?
C202 C203 1.386(5) . ?
C203 C204 1.380(5) . ?
C204 C205 1.380(6) . ?
C205 C206 1.375(6) . ?
C206 C207 1.384(5) . ?
C208 C209 1.511(5) . ?
C209 C214 1.390(5) . ?
C209 C210 1.392(5) . ?
C210 C211 1.377(5) . ?
C211 C212 1.379(6) . ?
C212 C213 1.374(5) . ?
C213 C214 1.381(5) . ?
C215 C216 1.517(5) . ?
C216 C221 1.383(5) . ?
C216 C217 1.394(5) . ?
C217 C218 1.391(5) . ?
C218 C219 1.360(7) . ?
C219 C220 1.382(7) . ?
C220 C221 1.382(6) . ?
C222 C223 1.512(5) . ?
C223 C224 1.383(5) . ?
C223 C228 1.390(5) . ?
C224 C225 1.386(5) . ?
C225 C226 1.372(6) . ?
C226 C227 1.367(6) . ?
C227 C228 1.388(5) . ?
C229 C230 1.525(5) . ?
C230 C235 1.372(5) . ?
C230 C231 1.376(5) . ?
C231 C232 1.389(6) . ?
C232 C233 1.357(6) . ?
C233 C234 1.361(7) . ?
C234 C235 1.394(6) . ?
C236 C237 1.527(5) . ?
C237 C242 1.385(5) . ?
C237 C238 1.395(5) . ?
C238 C239 1.392(6) . ?
C239 C240 1.378(6) . ?
C240 C241 1.377(6) . ?
C241 C242 1.388(5) . ?
C243 C244 1.533(5) . ?
C244 C245 1.389(5) . ?
C244 C249 1.391(5) . ?
C245 C246 1.390(5) . ?
C246 C247 1.378(6) . ?
C247 C248 1.381(7) . ?
C248 C249 1.383(6) . ?
C250 C251 1.519(5) . ?
C251 C252 1.384(5) . ?
C251 C256 1.385(5) . ?
C252 C253 1.387(5) . ?
C253 C254 1.373(6) . ?
C254 C255 1.379(6) . ?
C255 C256 1.386(5) . ?
Mg31 O301 1.978(2) . ?
Mg31 N303 2.006(3) . ?
Mg31 N302 2.133(3) . ?
Mg31 N301 2.145(3) . ?
Mg32 O302 1.972(3) . ?
Mg32 N304 1.991(3) . ?
Mg32 N302 2.109(3) . ?
Mg32 N301 2.154(3) . ?
P301 O301 1.490(2) . ?
P301 N305 1.630(3) . ?
P301 N307 1.638(3) . ?
P301 N306 1.640(3) . ?
P302 O302 1.495(3) . ?
P302 N308 1.623(4) . ?
P302 N309 1.624(3) . ?
P302 N310 1.637(3) . ?
N301 C308 1.474(4) . ?
N301 C301 1.489(4) . ?
N302 C322 1.479(4) . ?
N302 C315 1.481(4) . ?
N303 C336 1.443(4) . ?
N303 C329 1.465(4) . ?
N304 C350 1.453(4) . ?
N304 C343 1.454(5) . ?
N305 C358 1.470(5) . ?
N305 C357 1.472(5) . ?
N306 C360 1.463(5) . ?
N306 C359 1.477(5) . ?
N307 C362 1.455(5) . ?
N307 C361 1.463(5) . ?
N308 C363 1.458(6) . ?
N308 C364 1.467(6) . ?
N309 C366 1.432(6) . ?
N309 C365 1.463(6) . ?
N310 C368 1.462(6) . ?
N310 C367 1.464(5) . ?
C301 C302 1.520(5) . ?
C302 C307 1.385(5) . ?
C302 C303 1.391(5) . ?
C303 C304 1.383(5) . ?
C304 C305 1.378(5) . ?
C305 C306 1.375(5) . ?
C306 C307 1.388(5) . ?
C308 C309 1.522(5) . ?
C309 C314 1.387(5) . ?
C309 C310 1.391(5) . ?
C310 C311 1.375(6) . ?
C311 C312 1.371(7) . ?
C312 C313 1.376(6) . ?
C313 C314 1.381(5) . ?
C315 C316 1.511(5) . ?
C316 C321 1.389(5) . ?
C316 C317 1.393(5) . ?
C317 C318 1.375(5) . ?
C318 C319 1.375(5) . ?
C319 C320 1.377(5) . ?
C320 C321 1.380(5) . ?
C322 C323 1.521(5) . ?
C323 C324 1.384(5) . ?
C323 C328 1.386(5) . ?
C324 C325 1.386(5) . ?
C325 C326 1.372(5) . ?
C326 C327 1.373(6) . ?
C327 C328 1.393(5) . ?
C329 C330 1.516(5) . ?
C330 C335 1.380(5) . ?
C330 C331 1.387(5) . ?
C331 C332 1.399(6) . ?
C332 C333 1.369(7) . ?
C333 C334 1.362(7) . ?
C334 C335 1.384(5) . ?
C336 C337 1.532(5) . ?
C337 C338 1.383(5) . ?
C337 C342 1.396(5) . ?
C338 C339 1.392(5) . ?
C339 C340 1.382(5) . ?
C340 C341 1.385(6) . ?
C341 C342 1.386(5) . ?
C343 C344 1.512(5) . ?
C344 C349 1.377(5) . ?
C344 C345 1.391(5) . ?
C345 C346 1.380(6) . ?
C346 C347 1.383(7) . ?
C347 C348 1.379(7) . ?
C348 C349 1.366(7) . ?
C350 C351 1.528(5) . ?
C351 C352 1.377(5) . ?
C351 C356 1.382(5) . ?
C352 C353 1.388(5) . ?
C353 C354 1.368(6) . ?
C354 C355 1.370(6) . ?
C355 C356 1.390(5) . ?
C401 C406 1.360(7) . ?
C401 C402 1.376(8) . ?
C402 C403 1.402(10) . ?
C403 C404 1.419(11) . ?
C404 C405 1.381(11) . ?
C405 C406 1.337(8) . ?
C406 C407 1.541(9) . ?
C501 C502 1.3895 . ?
C501 C506 1.3896 . ?
C502 C503 1.3902 . ?
C503 C504 1.3902 . ?
C504 C505 1.3900 . ?
C505 C506 1.3897 . ?
C506 C507 1.5003 . ?
